data_7246053
loop_
_publ_author_name
'Sarkar, Rabi Sankar'
'Biswas, Animesh'
'Ray, Partha Pratim'
'Gomila, Rosa M.'
'Drew, Michael G. B.'
'Banerjee, Snehasis'
'Frontera, Antonio'
'Chattopadhyay, Shouvik'

_publ_section_title
;
 An insight into the non-covalent interactions in the solid state
 structures of dinuclear cobalt(ii) complexes with N,O-donor ligands:
 application of the complexes in the fabrication of Schottky devices
;
_journal_issue 6
_journal_name_full CrystEngComm
_journal_page_first 1006
_journal_page_last 1017
_journal_paper_doi 10.1039/D2CE01282K
_journal_volume 25
_journal_year 2023
_chemical_formula_sum 'C30 H36 Co2 N4 O9.33 S'
_chemical_formula_weight 751.88
_space_group_crystal_system monoclinic
_space_group_IT_number 5
_space_group_name_Hall 'C 2y'
_space_group_name_H-M_alt 'C 1 2 1'
_atom_sites_solution_hydrogens mixed
_audit_creation_method SHELXL-2018/3
_audit_update_record
;
2022-12-08 deposited with the CCDC.	2022-12-19 downloaded from the CCDC.
;
_cell_angle_alpha 90
_cell_angle_beta 90.061(5)
_cell_angle_gamma 90
_cell_formula_units_Z 12
_cell_length_a 19.733(2)
_cell_length_b 11.4151(10)
_cell_length_c 45.913(4)
_cell_measurement_reflns_used 900
_cell_measurement_temperature 273(2)
_cell_measurement_theta_max 26.552
_cell_measurement_theta_min 1.774
_cell_volume 10342.1(17)
_computing_structure_refinement 'SHELXL-2018/3 (Sheldrick, 2018)'
_computing_structure_solution 'SHELXT 2014/5 (Sheldrick, 2014)'
_diffrn_ambient_temperature 273(2)
_diffrn_measured_fraction_theta_full 0.999
_diffrn_measured_fraction_theta_max 0.995
_diffrn_measurement_device_type 'BRUKER D8 QUEST AREA DETECTOR'
_diffrn_radiation_type MoK\a
_diffrn_radiation_wavelength 0.71073
_diffrn_reflns_av_R_equivalents 0.0460
_diffrn_reflns_av_unetI/netI 0.0306
_diffrn_reflns_Laue_measured_fraction_full 0.999
_diffrn_reflns_Laue_measured_fraction_max 0.995
_diffrn_reflns_limit_h_max 24
_diffrn_reflns_limit_h_min -24
_diffrn_reflns_limit_k_max 14
_diffrn_reflns_limit_k_min -14
_diffrn_reflns_limit_l_max 57
_diffrn_reflns_limit_l_min -57
_diffrn_reflns_number 176703
_diffrn_reflns_point_group_measured_fraction_full 0.999
_diffrn_reflns_point_group_measured_fraction_max 0.995
_diffrn_reflns_theta_full 25.242
_diffrn_reflns_theta_max 26.552
_diffrn_reflns_theta_min 1.774
_exptl_absorpt_coefficient_mu 1.079
_exptl_absorpt_correction_type multi-scan
_exptl_absorpt_process_details SADABS
_exptl_crystal_colour black
_exptl_crystal_density_diffrn 1.449
_exptl_crystal_description block
_exptl_crystal_F_000 4664
_exptl_crystal_size_max 0.8
_exptl_crystal_size_mid 0.5
_exptl_crystal_size_min 0.3
_exptl_transmission_factor_max 0.723
_exptl_transmission_factor_min 0.529
_refine_diff_density_max 0.955
_refine_diff_density_min -0.252
_refine_diff_density_rms 0.055
_refine_ls_abs_structure_details
;
 Refined as an inversion twin.
;
_refine_ls_abs_structure_Flack 0.028(14)
_refine_ls_extinction_method none
_refine_ls_goodness_of_fit_ref 1.093
_refine_ls_hydrogen_treatment mixed
_refine_ls_matrix_type full
_refine_ls_number_parameters 1289
_refine_ls_number_reflns 21486
_refine_ls_number_restraints 17
_refine_ls_restrained_S_all 1.093
_refine_ls_R_factor_all 0.0551
_refine_ls_R_factor_gt 0.0418
_refine_ls_shift/su_max 0.007
_refine_ls_shift/su_mean 0.000
_refine_ls_structure_factor_coef Fsqd
_refine_ls_weighting_details 'w=1/[\s^2^(Fo^2^)+(0.0608P)^2^+5.0949P] where P=(Fo^2^+2Fc^2^)/3'
_refine_ls_weighting_scheme calc
_refine_ls_wR_factor_gt 0.1075
_refine_ls_wR_factor_ref 0.1152
_reflns_Friedel_coverage 0.901
_reflns_Friedel_fraction_full 1.000
_reflns_Friedel_fraction_max 0.995
_reflns_number_gt 18244
_reflns_number_total 21486
_reflns_threshold_expression 'I > 2\s(I)'
_cod_data_source_file d2ce01282k2.cif
_cod_data_source_block 1
_cod_depositor_comments 'Adding full bibliography for 7246053--7246054.cif.'
_cod_original_cell_volume 10342.2(17)
_cod_original_sg_symbol_H-M 'C 2'
_cod_database_code 7246053
_shelx_shelxl_version_number 2018/3
_shelx_space_group_comment
;
The symmetry employed for this shelxl refinement is uniquely defined
by the following loop, which should always be used as a source of
symmetry information in preference to the above space-group names.
They are only intended as comments.
;

loop_
_space_group_symop_operation_xyz
'x, y, z'
'-x, y, -z'
'x+1/2, y+1/2, z'
'-x+1/2, y+1/2, -z'

loop_
_atom_site_label
_atom_site_type_symbol
_atom_site_fract_x
_atom_site_fract_y
_atom_site_fract_z
_atom_site_U_iso_or_equiv
_atom_site_adp_type
_atom_site_occupancy
_atom_site_site_symmetry_order
_atom_site_calc_flag
_atom_site_refinement_flags_posn
_atom_site_refinement_flags_adp
_atom_site_refinement_flags_occupancy
_atom_site_disorder_assembly
_atom_site_disorder_group
Co1A Co 0.58961(3) 0.42563(6) 0.04710(2) 0.04336(17) Uani 1 1 d D . . . .
Co2A Co 0.45032(4) 0.40210(8) 0.07164(2) 0.0567(2) Uani 1 1 d . . . . .
Co1B Co 0.54078(3) 0.57202(6) 0.28630(2) 0.04339(16) Uani 1 1 d D . . . .
Co2B Co 0.45937(4) 0.37492(7) 0.26176(2) 0.0569(2) Uani 1 1 d . . . . .
Co1C Co 0.45121(4) 0.30306(6) 0.38044(2) 0.04390(17) Uani 1 1 d D . . . .
Co2C Co 0.50905(4) 0.52371(7) 0.40502(2) 0.0578(2) Uani 1 1 d . . . . .
S1A S 0.21896(8) 0.33895(19) 0.06294(5) 0.0814(6) Uani 1 1 d . . . . .
S1B S 0.31208(10) 0.05939(17) 0.27053(5) 0.0809(5) Uani 1 1 d . . . . .
S1C S 0.59308(10) 0.90228(16) 0.39618(5) 0.0827(5) Uani 1 1 d . . . . .
N1A N 0.6759(2) 0.3212(4) 0.05460(10) 0.0496(11) Uani 1 1 d . . . . .
H1X H 0.692073 0.340502 0.074200 0.060 Uiso 1 1 calc R U . . .
N2A N 0.6445(2) 0.5761(5) 0.03442(10) 0.0487(10) Uani 1 1 d . . . . .
H2X H 0.658099 0.615834 0.052428 0.058 Uiso 1 1 calc R U . . .
N3A N 0.3574(3) 0.3539(7) 0.05919(18) 0.092(2) Uani 1 1 d . . . . .
N4A N 0.6041(5) 0.8568(7) 0.19609(15) 0.094(2) Uani 1 1 d . . . . .
N1B N 0.5315(2) 0.7545(4) 0.27881(10) 0.0496(11) Uani 1 1 d . . . . .
H1Y H 0.549293 0.769119 0.259228 0.060 Uiso 1 1 calc R U . . .
N2B N 0.6432(2) 0.5793(4) 0.29912(9) 0.0474(10) Uani 1 1 d . . . . .
H2Y H 0.669849 0.579493 0.281121 0.057 Uiso 1 1 calc R U . . .
N3B N 0.3889(3) 0.2600(6) 0.27420(17) 0.090(2) Uani 1 1 d . . . . .
N4B N 0.7646(4) 0.3786(8) 0.13729(14) 0.093(2) Uani 1 1 d . . . . .
N1C N 0.3558(2) 0.2259(4) 0.38779(10) 0.0489(11) Uani 1 1 d . . . . .
H1Z H 0.357521 0.192185 0.407401 0.059 Uiso 1 1 calc R U . . .
N2C N 0.4990(2) 0.1459(4) 0.36775(10) 0.0485(10) Uani 1 1 d . . . . .
H2Z H 0.512347 0.106144 0.385777 0.058 Uiso 1 1 calc R U . . .
N3C N 0.5317(4) 0.6865(5) 0.39237(19) 0.094(2) Uani 1 1 d . . . . .
N4C N 0.6602(4) 0.0655(9) 0.52987(15) 0.095(2) Uani 1 1 d . . . . .
O1A O 0.52477(19) 0.2908(4) 0.05996(9) 0.0552(10) Uani 1 1 d . . . . .
O2A O 0.49577(18) 0.5106(4) 0.04198(8) 0.0526(10) Uani 1 1 d . . . . .
O3A O 0.4409(3) 0.2407(5) 0.10184(13) 0.0887(17) Uani 1 1 d . . . . .
O4A O 0.3963(2) 0.5852(5) 0.07443(11) 0.0729(13) Uani 1 1 d . . . . .
O5A O 0.59815(18) 0.4921(3) 0.09015(8) 0.0483(9) Uani 1 1 d . . . . .
O6A O 0.4931(2) 0.4715(4) 0.10802(9) 0.0594(11) Uani 1 1 d . . . . .
O7A O 0.5805(2) 0.3692(6) 0.00279(10) 0.0842(17) Uani 1 1 d D . . . .
O8A O 0.6532(6) 0.9142(9) 0.19657(18) 0.172(4) Uani 1 1 d . . . . .
O9A O 0.5630(4) 0.8644(7) 0.21545(15) 0.125(3) Uani 1 1 d . . . . .
O1B O 0.44084(19) 0.5423(4) 0.27344(9) 0.0547(10) Uani 1 1 d . . . . .
O2B O 0.53614(19) 0.3887(4) 0.29141(8) 0.0527(9) Uani 1 1 d . . . . .
O3B O 0.3740(3) 0.4419(5) 0.23123(13) 0.0896(16) Uani 1 1 d . . . . .
O4B O 0.5239(2) 0.2024(4) 0.25921(12) 0.0737(13) Uani 1 1 d . . . . .
O5B O 0.57819(19) 0.5518(3) 0.24325(8) 0.0493(9) Uani 1 1 d . . . . .
O6B O 0.5152(2) 0.4044(4) 0.22550(9) 0.0600(10) Uani 1 1 d . . . . .
O7B O 0.5085(3) 0.5865(6) 0.33078(10) 0.0867(17) Uani 1 1 d D . . . .
O8B O 0.8178(4) 0.4226(12) 0.13688(17) 0.170(5) Uani 1 1 d . . . . .
O9B O 0.7469(4) 0.3135(7) 0.11778(15) 0.126(3) Uani 1 1 d . . . . .
O1C O 0.4162(2) 0.4680(4) 0.39316(9) 0.0569(10) Uani 1 1 d . . . . .
O2C O 0.54048(19) 0.4014(4) 0.37558(8) 0.0531(9) Uani 1 1 d . . . . .
O3C O 0.4330(3) 0.6182(5) 0.43557(13) 0.0898(17) Uani 1 1 d . . . . .
O4C O 0.6277(2) 0.5133(4) 0.40779(12) 0.0749(13) Uani 1 1 d . . . . .
O5C O 0.48007(19) 0.2571(4) 0.42349(8) 0.0500(9) Uani 1 1 d . . . . .
O6C O 0.5223(2) 0.4252(4) 0.44133(9) 0.0601(10) Uani 1 1 d . . . . .
O7C O 0.4277(3) 0.3463(5) 0.33632(10) 0.0873(17) Uani 1 1 d D . . . .
O8C O 0.6630(6) -0.0380(9) 0.5303(2) 0.177(5) Uani 1 1 d . . . . .
O9C O 0.6840(4) 0.1242(8) 0.54895(15) 0.127(3) Uani 1 1 d . . . . .
C1A C 0.3923(6) 0.2218(16) 0.1242(3) 0.176(7) Uani 1 1 d . . . . .
H1A H 0.400405 0.275693 0.139917 0.264 Uiso 1 1 calc R U . . .
H1B H 0.396226 0.142958 0.131340 0.264 Uiso 1 1 calc R U . . .
H1C H 0.347584 0.233967 0.116594 0.264 Uiso 1 1 calc R U . . .
C2A C 0.5024(4) 0.1861(6) 0.10328(18) 0.077(2) Uani 1 1 d . . . . .
C3A C 0.5234(5) 0.1109(8) 0.1265(2) 0.113(4) Uani 1 1 d . . . . .
H3A H 0.495110 0.095490 0.142249 0.136 Uiso 1 1 calc R U . . .
C4A C 0.5871(6) 0.0620(9) 0.1246(3) 0.140(5) Uani 1 1 d . . . . .
H4A H 0.601891 0.011681 0.139264 0.167 Uiso 1 1 calc R U . . .
C5A C 0.6301(5) 0.0868(8) 0.1011(2) 0.103(3) Uani 1 1 d . . . . .
H5A H 0.672019 0.049949 0.099834 0.123 Uiso 1 1 calc R U . . .
C6A C 0.6107(4) 0.1654(5) 0.07969(16) 0.0666(18) Uani 1 1 d . . . . .
C7A C 0.5470(3) 0.2150(5) 0.08058(15) 0.0612(16) Uani 1 1 d . . . . .
C8A C 0.6583(3) 0.1948(6) 0.05493(17) 0.0675(18) Uani 1 1 d . . . . .
H8A H 0.699385 0.148933 0.056888 0.081 Uiso 1 1 calc R U . . .
H8B H 0.637050 0.173993 0.036581 0.081 Uiso 1 1 calc R U . . .
C9A C 0.7337(3) 0.3449(6) 0.03414(14) 0.0583(15) Uani 1 1 d . . . . .
H9A H 0.720068 0.322120 0.014644 0.070 Uiso 1 1 calc R U . . .
H9B H 0.771657 0.295624 0.039695 0.070 Uiso 1 1 calc R U . . .
C10A C 0.7578(3) 0.4719(6) 0.03330(13) 0.0529(14) Uani 1 1 d . . . . .
C11A C 0.8226(3) 0.4725(8) 0.01447(18) 0.081(2) Uani 1 1 d . . . . .
H11A H 0.843360 0.548480 0.015403 0.122 Uiso 1 1 calc R U . . .
H11B H 0.810961 0.454908 -0.005366 0.122 Uiso 1 1 calc R U . . .
H11C H 0.853659 0.414641 0.021651 0.122 Uiso 1 1 calc R U . . .
C12A C 0.7751(3) 0.5160(6) 0.06396(14) 0.0607(15) Uani 1 1 d . . . . .
H12A H 0.793933 0.593382 0.062706 0.091 Uiso 1 1 calc R U . . .
H12B H 0.807511 0.464279 0.072786 0.091 Uiso 1 1 calc R U . . .
H12C H 0.734691 0.517992 0.075570 0.091 Uiso 1 1 calc R U . . .
C13A C 0.7074(3) 0.5523(6) 0.01810(12) 0.0553(15) Uani 1 1 d . . . . .
H13A H 0.729666 0.626344 0.014120 0.066 Uiso 1 1 calc R U . . .
H13B H 0.695367 0.517612 -0.000481 0.066 Uiso 1 1 calc R U . . .
C14A C 0.5997(3) 0.6594(7) 0.01836(15) 0.0645(17) Uani 1 1 d . . . . .
H14A H 0.580655 0.620449 0.001465 0.077 Uiso 1 1 calc R U . . .
H14B H 0.626392 0.725362 0.011578 0.077 Uiso 1 1 calc R U . . .
C15A C 0.5432(3) 0.7032(6) 0.03749(15) 0.0630(17) Uani 1 1 d . . . . .
C16A C 0.5383(4) 0.8209(7) 0.0454(2) 0.088(2) Uani 1 1 d . . . . .
H16A H 0.570755 0.872809 0.038367 0.105 Uiso 1 1 calc R U . . .
C17A C 0.4893(4) 0.8629(7) 0.0626(2) 0.103(3) Uani 1 1 d . . . . .
H17A H 0.487945 0.942211 0.067129 0.123 Uiso 1 1 calc R U . . .
C18A C 0.4410(4) 0.7880(7) 0.0735(2) 0.088(2) Uani 1 1 d . . . . .
H18A H 0.407680 0.815724 0.086071 0.105 Uiso 1 1 calc R U . . .
C19A C 0.4424(3) 0.6702(6) 0.06558(16) 0.0646(17) Uani 1 1 d . . . . .
C20A C 0.4943(3) 0.6274(6) 0.04779(13) 0.0527(14) Uani 1 1 d . . . . .
C21A C 0.3495(4) 0.6148(9) 0.0967(2) 0.105(3) Uani 1 1 d . . . . .
H21A H 0.322370 0.547531 0.101318 0.157 Uiso 1 1 calc R U . . .
H21B H 0.320766 0.677175 0.090074 0.157 Uiso 1 1 calc R U . . .
H21C H 0.373800 0.639564 0.113738 0.157 Uiso 1 1 calc R U . . .
C22A C 0.5515(3) 0.5141(5) 0.10796(11) 0.0469(12) Uani 1 1 d . . . . .
C23A C 0.5665(3) 0.6032(5) 0.13150(11) 0.0480(13) Uani 1 1 d . . . . .
C24A C 0.5195(3) 0.6254(6) 0.15337(13) 0.0624(16) Uani 1 1 d . . . . .
H24A H 0.478488 0.585327 0.153684 0.075 Uiso 1 1 calc R U . . .
C25A C 0.5341(4) 0.7077(7) 0.17467(15) 0.073(2) Uani 1 1 d . . . . .
H25A H 0.503834 0.721139 0.189827 0.088 Uiso 1 1 calc R U . . .
C26A C 0.5932(4) 0.7686(6) 0.17313(13) 0.0666(18) Uani 1 1 d . . . . .
C27A C 0.6421(3) 0.7520(6) 0.15175(14) 0.0613(16) Uani 1 1 d . . . . .
C28A C 0.6259(3) 0.6658(6) 0.13116(13) 0.0562(14) Uani 1 1 d . . . . .
H28 H 0.656979 0.650241 0.116463 0.067 Uiso 1 1 calc R U . . .
C29A C 0.7080(4) 0.8169(9) 0.14897(19) 0.097(3) Uani 1 1 d . . . . .
H29A H 0.701155 0.897844 0.153844 0.146 Uiso 1 1 calc R U . . .
H29B H 0.724112 0.811057 0.129300 0.146 Uiso 1 1 calc R U . . .
H29C H 0.740789 0.783383 0.161975 0.146 Uiso 1 1 calc R U . . .
C30A C 0.2997(3) 0.3475(6) 0.06050(15) 0.0620(16) Uani 1 1 d . . . . .
C1B C 0.3390(7) 0.3781(11) 0.2105(3) 0.165(6) Uani 1 1 d . . . . .
H1D H 0.342829 0.296018 0.214737 0.247 Uiso 1 1 calc R U . . .
H1E H 0.357772 0.393500 0.191566 0.247 Uiso 1 1 calc R U . . .
H1F H 0.292114 0.400472 0.210680 0.247 Uiso 1 1 calc R U . . .
C2B C 0.3776(3) 0.5611(8) 0.22959(19) 0.081(2) Uani 1 1 d . . . . .
C3B C 0.3496(5) 0.6296(9) 0.2076(2) 0.106(3) Uani 1 1 d . . . . .
H3B H 0.326400 0.595247 0.192150 0.127 Uiso 1 1 calc R U . . .
C4B C 0.3568(6) 0.7494(10) 0.2092(3) 0.124(4) Uani 1 1 d . . . . .
H4B H 0.337205 0.795875 0.194863 0.149 Uiso 1 1 calc R U . . .
C5B C 0.3921(5) 0.8023(9) 0.2314(2) 0.105(3) Uani 1 1 d . . . . .
H5B H 0.397014 0.883334 0.231554 0.127 Uiso 1 1 calc R U . . .
C6B C 0.4212(3) 0.7336(6) 0.25409(17) 0.0694(19) Uani 1 1 d . . . . .
C7B C 0.4141(3) 0.6128(6) 0.25308(15) 0.0629(17) Uani 1 1 d . . . . .
C8B C 0.4598(3) 0.7906(6) 0.27836(16) 0.0661(17) Uani 1 1 d . . . . .
H8C H 0.457323 0.874996 0.276192 0.079 Uiso 1 1 calc R U . . .
H8D H 0.439002 0.770132 0.296802 0.079 Uiso 1 1 calc R U . . .
C9B C 0.5721(3) 0.8284(5) 0.29919(14) 0.0588(15) Uani 1 1 d . . . . .
H9C H 0.553890 0.819164 0.318665 0.071 Uiso 1 1 calc R U . . .
H9D H 0.566412 0.909867 0.293700 0.071 Uiso 1 1 calc R U . . .
C10B C 0.6478(3) 0.8010(5) 0.30008(13) 0.0536(13) Uani 1 1 d . . . . .
C11B C 0.6787(3) 0.8053(6) 0.26946(14) 0.0598(14) Uani 1 1 d . . . . .
H11D H 0.667777 0.878840 0.260455 0.090 Uiso 1 1 calc R U . . .
H11E H 0.660651 0.742435 0.257936 0.090 Uiso 1 1 calc R U . . .
H11F H 0.727029 0.797369 0.270827 0.090 Uiso 1 1 calc R U . . .
C12B C 0.6808(4) 0.8985(7) 0.31848(18) 0.084(2) Uani 1 1 d . . . . .
H12D H 0.662566 0.973049 0.312818 0.125 Uiso 1 1 calc R U . . .
H12E H 0.728907 0.898176 0.315360 0.125 Uiso 1 1 calc R U . . .
H12F H 0.671540 0.884919 0.338723 0.125 Uiso 1 1 calc R U . . .
C13B C 0.6631(3) 0.6855(5) 0.31528(13) 0.0564(15) Uani 1 1 d . . . . .
H13C H 0.711460 0.681728 0.319087 0.068 Uiso 1 1 calc R U . . .
H13D H 0.640195 0.685072 0.333952 0.068 Uiso 1 1 calc R U . . .
C14B C 0.6624(3) 0.4704(6) 0.31508(15) 0.0648(17) Uani 1 1 d . . . . .
H14C H 0.632897 0.461076 0.331822 0.078 Uiso 1 1 calc R U . . .
H14D H 0.708497 0.477803 0.322153 0.078 Uiso 1 1 calc R U . . .
C15B C 0.6571(3) 0.3638(6) 0.29612(15) 0.0622(16) Uani 1 1 d . . . . .
C16B C 0.7130(4) 0.2977(7) 0.2877(2) 0.088(3) Uani 1 1 d . . . . .
H16B H 0.755527 0.320887 0.294259 0.105 Uiso 1 1 calc R U . . .
C17B C 0.7093(4) 0.2038(8) 0.2708(2) 0.099(3) Uani 1 1 d . . . . .
H17B H 0.748307 0.161814 0.266308 0.119 Uiso 1 1 calc R U . . .
C18B C 0.6475(4) 0.1683(6) 0.2598(2) 0.091(3) Uani 1 1 d . . . . .
H18B H 0.644649 0.104441 0.247303 0.109 Uiso 1 1 calc R U . . .
C19B C 0.5898(4) 0.2293(6) 0.26777(15) 0.0629(16) Uani 1 1 d . . . . .
C20B C 0.5939(3) 0.3288(5) 0.28562(14) 0.0552(14) Uani 1 1 d . . . . .
C21B C 0.5158(5) 0.1170(8) 0.2366(2) 0.105(3) Uani 1 1 d . . . . .
H21D H 0.468431 0.105808 0.232743 0.158 Uiso 1 1 calc R U . . .
H21E H 0.535543 0.044198 0.242734 0.158 Uiso 1 1 calc R U . . .
H21F H 0.537995 0.143878 0.219271 0.158 Uiso 1 1 calc R U . . .
C22B C 0.5659(3) 0.4706(5) 0.22533(11) 0.0470(12) Uani 1 1 d . . . . .
C23B C 0.6182(3) 0.4497(5) 0.20197(11) 0.0481(13) Uani 1 1 d . . . . .
C24B C 0.6059(3) 0.3674(6) 0.18016(13) 0.0616(15) Uani 1 1 d . . . . .
H24B H 0.565358 0.325901 0.179984 0.074 Uiso 1 1 calc R U . . .
C25B C 0.6539(4) 0.3474(7) 0.15877(14) 0.0709(19) Uani 1 1 d . . . . .
H25B H 0.645414 0.294850 0.143722 0.085 Uiso 1 1 calc R U . . .
C26B C 0.7140(4) 0.4065(7) 0.16025(12) 0.0657(18) Uani 1 1 d . . . . .
C27B C 0.7302(3) 0.4879(6) 0.18214(14) 0.0612(16) Uani 1 1 d . . . . .
C28B C 0.6791(3) 0.5060(5) 0.20225(12) 0.0551(14) Uani 1 1 d . . . . .
H28B H 0.686901 0.560367 0.216975 0.066 Uiso 1 1 calc R U . . .
C29B C 0.7961(5) 0.5536(9) 0.1851(2) 0.099(3) Uani 1 1 d . . . . .
H29D H 0.809741 0.582812 0.166408 0.148 Uiso 1 1 calc R U . . .
H29E H 0.830395 0.501858 0.192531 0.148 Uiso 1 1 calc R U . . .
H29F H 0.790261 0.618053 0.198320 0.148 Uiso 1 1 calc R U . . .
C30B C 0.3567(3) 0.1765(6) 0.27310(15) 0.0623(16) Uani 1 1 d . . . . .
C30C C 0.5570(3) 0.7770(6) 0.39361(15) 0.0626(16) Uani 1 1 d . . . . .
C1C C 0.4476(7) 0.7022(11) 0.4560(3) 0.153(6) Uani 1 1 d . . . . .
H1G H 0.494000 0.726299 0.453965 0.229 Uiso 1 1 calc R U . . .
H1H H 0.440732 0.670549 0.475143 0.229 Uiso 1 1 calc R U . . .
H1I H 0.418416 0.768480 0.453201 0.229 Uiso 1 1 calc R U . . .
C2C C 0.3750(4) 0.5532(7) 0.43720(18) 0.078(2) Uani 1 1 d . . . . .
C3C C 0.3263(5) 0.5616(10) 0.4584(2) 0.109(3) Uani 1 1 d . . . . .
H3C H 0.331581 0.613931 0.473757 0.131 Uiso 1 1 calc R U . . .
C4C C 0.2699(5) 0.4925(11) 0.4567(3) 0.126(4) Uani 1 1 d . . . . .
H4C H 0.236330 0.500489 0.470757 0.152 Uiso 1 1 calc R U . . .
C5C C 0.2615(4) 0.4120(10) 0.4351(2) 0.106(3) Uani 1 1 d . . . . .
H5C H 0.223364 0.364043 0.434951 0.127 Uiso 1 1 calc R U . . .
C6C C 0.3105(3) 0.4013(7) 0.41274(16) 0.0694(18) Uani 1 1 d . . . . .
C7C C 0.3676(3) 0.4724(6) 0.41389(16) 0.0628(17) Uani 1 1 d . . . . .
C8C C 0.3013(3) 0.3158(6) 0.38823(17) 0.0684(18) Uani 1 1 d . . . . .
H8E H 0.257732 0.277190 0.390254 0.082 Uiso 1 1 calc R U . . .
H8F H 0.301214 0.357825 0.369871 0.082 Uiso 1 1 calc R U . . .
C9C C 0.3385(3) 0.1278(6) 0.36764(14) 0.0596(15) Uani 1 1 d . . . . .
H9E H 0.333211 0.159419 0.348159 0.071 Uiso 1 1 calc R U . . .
H9F H 0.295044 0.095608 0.373443 0.071 Uiso 1 1 calc R U . . .
C10C C 0.3904(3) 0.0277(5) 0.36651(13) 0.0533(13) Uani 1 1 d . . . . .
C11C C 0.3581(4) -0.0700(7) 0.34818(18) 0.084(2) Uani 1 1 d . . . . .
H11G H 0.312796 -0.084479 0.354927 0.126 Uiso 1 1 calc R U . . .
H11H H 0.384469 -0.140285 0.350021 0.126 Uiso 1 1 calc R U . . .
H11I H 0.356720 -0.046459 0.328113 0.126 Uiso 1 1 calc R U . . .
C12C C 0.4035(3) -0.0205(6) 0.39725(14) 0.0619(15) Uani 1 1 d . . . . .
H12G H 0.426966 0.037356 0.408603 0.093 Uiso 1 1 calc R U . . .
H12H H 0.430705 -0.090048 0.395958 0.093 Uiso 1 1 calc R U . . .
H12I H 0.361103 -0.038932 0.406388 0.093 Uiso 1 1 calc R U . . .
C13C C 0.4558(3) 0.0626(5) 0.35164(12) 0.0554(14) Uani 1 1 d . . . . .
H13E H 0.481908 -0.007796 0.347944 0.067 Uiso 1 1 calc R U . . .
H13F H 0.444658 0.096917 0.332901 0.067 Uiso 1 1 calc R U . . .
C14C C 0.5626(3) 0.1714(6) 0.35177(15) 0.0661(17) Uani 1 1 d . . . . .
H14E H 0.552437 0.219488 0.334909 0.079 Uiso 1 1 calc R U . . .
H14F H 0.582214 0.098510 0.344893 0.079 Uiso 1 1 calc R U . . .
C15C C 0.6133(3) 0.2340(6) 0.37078(16) 0.0648(17) Uani 1 1 d . . . . .
C16C C 0.6747(4) 0.1815(7) 0.3789(2) 0.087(2) Uani 1 1 d . . . . .
H16C H 0.684223 0.106345 0.372291 0.104 Uiso 1 1 calc R U . . .
C17C C 0.7196(4) 0.2352(8) 0.3957(3) 0.104(3) Uani 1 1 d . . . . .
H17C H 0.760575 0.198416 0.399856 0.125 Uiso 1 1 calc R U . . .
C18C C 0.7065(3) 0.3458(8) 0.4072(2) 0.089(3) Uani 1 1 d . . . . .
H18C H 0.736708 0.381164 0.420056 0.107 Uiso 1 1 calc R U . . .
C19C C 0.6471(3) 0.4014(6) 0.39892(16) 0.0659(17) Uani 1 1 d . . . . .
C20C C 0.5995(3) 0.3450(5) 0.38125(13) 0.0523(14) Uani 1 1 d . . . . .
C21C C 0.6659(4) 0.5682(9) 0.4298(2) 0.105(3) Uani 1 1 d . . . . .
H21G H 0.646181 0.642867 0.434394 0.158 Uiso 1 1 calc R U . . .
H21H H 0.711613 0.579355 0.423215 0.158 Uiso 1 1 calc R U . . .
H21I H 0.666095 0.519873 0.446952 0.158 Uiso 1 1 calc R U . . .
C22C C 0.5143(3) 0.3165(6) 0.44171(11) 0.0488(13) Uani 1 1 d . . . . .
C23C C 0.5513(3) 0.2486(6) 0.46464(11) 0.0491(13) Uani 1 1 d . . . . .
C24C C 0.5863(3) 0.3089(7) 0.48664(13) 0.0635(16) Uani 1 1 d . . . . .
H24C H 0.586670 0.390307 0.487009 0.076 Uiso 1 1 calc R U . . .
C25C C 0.6200(3) 0.2456(8) 0.50768(14) 0.0718(19) Uani 1 1 d . . . . .
H25C H 0.642271 0.284110 0.522758 0.086 Uiso 1 1 calc R U . . .
C26C C 0.6206(3) 0.1262(7) 0.50631(13) 0.0658(18) Uani 1 1 d . . . . .
C27C C 0.5882(3) 0.0615(6) 0.48497(14) 0.0625(16) Uani 1 1 d . . . . .
C28C C 0.5532(3) 0.1283(6) 0.46431(13) 0.0554(14) Uani 1 1 d . . . . .
H28C H 0.530033 0.089237 0.449572 0.066 Uiso 1 1 calc R U . . .
C29C C 0.5880(5) -0.0704(8) 0.4823(2) 0.100(3) Uani 1 1 d . . . . .
H29G H 0.582985 -0.091879 0.462178 0.150 Uiso 1 1 calc R U . . .
H29H H 0.550939 -0.102031 0.493305 0.150 Uiso 1 1 calc R U . . .
H29I H 0.629916 -0.101140 0.489653 0.150 Uiso 1 1 calc R U . . .
O1W O 0.5169(10) 0.1503(19) -0.0095(4) 0.109(6) Uiso 0.3333 1 d . . P . .
O2W O 0.3690(10) 0.6007(18) 0.3447(4) 0.102(5) Uiso 0.3333 1 d . . P . .
O3W O 0.3512(10) 0.5474(19) 0.3225(5) 0.106(6) Uiso 0.3333 1 d . . P . .
H71 H 0.6181(14) 0.328(5) 0.0006(9) 0.159 Uiso 1 1 d D U . . .
H72 H 0.5502(8) 0.316(3) 0.0027(9) 0.159 Uiso 1 1 d D U . . .
H73 H 0.482(5) 0.645(6) 0.3307(10) 0.159 Uiso 1 1 d D U . . .
H74 H 0.487(5) 0.525(5) 0.3345(11) 0.159 Uiso 1 1 d D U . . .
H75 H 0.428(5) 0.283(4) 0.3267(8) 0.159 Uiso 1 1 d D U . . .
H76 H 0.386(2) 0.367(9) 0.3369(9) 0.159 Uiso 1 1 d D U . . .

loop_
_atom_site_aniso_label
_atom_site_aniso_U_11
_atom_site_aniso_U_22
_atom_site_aniso_U_33
_atom_site_aniso_U_23
_atom_site_aniso_U_13
_atom_site_aniso_U_12
Co1A 0.0375(3) 0.0529(4) 0.0397(4) -0.0068(3) 0.0042(3) -0.0028(3)
Co2A 0.0388(4) 0.0706(6) 0.0606(5) -0.0153(4) 0.0084(3) -0.0060(4)
Co1B 0.0459(4) 0.0441(4) 0.0401(4) -0.0071(3) 0.0040(3) -0.0083(3)
Co2B 0.0572(4) 0.0526(5) 0.0610(5) -0.0151(4) 0.0092(4) -0.0168(4)
Co1C 0.0519(4) 0.0399(4) 0.0399(4) 0.0001(3) -0.0079(3) -0.0052(3)
Co2C 0.0694(5) 0.0421(4) 0.0619(5) 0.0000(4) -0.0176(4) -0.0106(4)
S1A 0.0447(8) 0.0827(13) 0.1166(16) -0.0073(11) -0.0001(9) -0.0048(8)
S1B 0.0694(10) 0.0591(10) 0.1143(15) -0.0030(10) 0.0064(10) -0.0185(9)
S1C 0.0785(11) 0.0516(10) 0.1181(16) 0.0042(10) -0.0065(11) -0.0136(9)
N1A 0.048(2) 0.049(3) 0.052(3) -0.008(2) 0.0112(19) 0.004(2)
N2A 0.039(2) 0.062(3) 0.044(2) 0.009(2) -0.0048(18) -0.004(2)
N3A 0.046(3) 0.098(5) 0.133(6) -0.027(4) 0.000(3) -0.012(3)
N4A 0.153(7) 0.072(4) 0.057(4) -0.018(3) 0.000(4) -0.009(5)
N1B 0.053(2) 0.045(2) 0.051(3) -0.014(2) 0.003(2) 0.000(2)
N2B 0.050(2) 0.048(2) 0.044(2) 0.006(2) -0.0026(18) -0.011(2)
N3B 0.071(4) 0.071(4) 0.129(6) -0.017(4) 0.023(4) -0.026(3)
N4B 0.091(5) 0.136(7) 0.054(4) -0.008(4) 0.014(3) 0.033(5)
N1C 0.046(2) 0.051(3) 0.049(3) -0.003(2) -0.0152(19) -0.004(2)
N2C 0.060(3) 0.041(2) 0.044(2) 0.0015(19) 0.007(2) -0.008(2)
N3C 0.096(5) 0.047(3) 0.140(6) 0.009(4) -0.026(4) -0.012(3)
N4C 0.095(5) 0.127(7) 0.063(4) 0.014(4) -0.014(3) 0.034(5)
O1A 0.048(2) 0.056(2) 0.062(2) -0.011(2) 0.0145(18) -0.0072(18)
O2A 0.0402(18) 0.067(3) 0.051(2) -0.0057(19) -0.0013(16) -0.0007(18)
O3A 0.067(3) 0.088(4) 0.111(4) 0.007(3) 0.045(3) -0.013(3)
O4A 0.047(2) 0.079(3) 0.092(3) -0.019(3) 0.015(2) 0.006(2)
O5A 0.0487(19) 0.056(2) 0.0398(19) -0.0098(17) 0.0022(15) 0.0058(17)
O6A 0.055(2) 0.073(3) 0.050(2) -0.012(2) 0.0096(18) -0.005(2)
O7A 0.061(3) 0.136(5) 0.055(3) -0.035(3) 0.007(2) -0.022(3)
O8A 0.234(10) 0.167(9) 0.115(6) -0.068(6) 0.030(6) -0.098(9)
O9A 0.180(7) 0.107(5) 0.088(4) -0.048(4) 0.004(5) 0.023(5)
O1B 0.047(2) 0.060(3) 0.057(2) -0.012(2) 0.0031(17) -0.0070(18)
O2B 0.059(2) 0.049(2) 0.050(2) -0.0015(18) 0.0059(17) -0.0104(19)
O3B 0.073(3) 0.084(4) 0.113(4) -0.036(3) -0.025(3) -0.014(3)
O4B 0.076(3) 0.049(3) 0.097(4) -0.020(2) 0.011(3) -0.009(2)
O5B 0.062(2) 0.047(2) 0.0392(19) -0.0062(16) 0.0066(16) -0.0023(17)
O6B 0.061(2) 0.064(3) 0.055(2) -0.014(2) 0.0063(18) -0.010(2)
O7B 0.101(4) 0.100(4) 0.059(3) -0.025(3) 0.028(3) -0.041(3)
O8B 0.103(5) 0.295(14) 0.111(6) -0.057(7) 0.049(4) -0.031(7)
O9B 0.141(6) 0.146(7) 0.090(4) -0.026(5) 0.042(4) 0.042(5)
O1C 0.062(2) 0.045(2) 0.063(3) -0.0062(19) -0.015(2) 0.0002(18)
O2C 0.061(2) 0.046(2) 0.052(2) 0.0055(18) -0.0039(17) -0.0097(19)
O3C 0.094(4) 0.062(3) 0.113(4) -0.037(3) -0.017(3) -0.004(3)
O4C 0.066(3) 0.062(3) 0.096(4) -0.002(3) -0.022(2) -0.018(2)
O5C 0.052(2) 0.055(2) 0.042(2) 0.0035(17) -0.0073(16) -0.0071(17)
O6C 0.073(3) 0.053(2) 0.054(2) -0.002(2) -0.016(2) -0.005(2)
O7C 0.142(5) 0.063(3) 0.057(3) 0.009(2) -0.036(3) -0.018(3)
O8C 0.274(13) 0.132(8) 0.125(7) 0.020(6) -0.080(7) 0.067(8)
O9C 0.111(5) 0.188(8) 0.081(4) 0.008(5) -0.047(4) 0.021(5)
C1A 0.099(7) 0.245(17) 0.184(12) 0.081(13) 0.093(8) 0.024(9)
C2A 0.081(5) 0.051(4) 0.099(6) 0.003(4) 0.037(4) -0.011(3)
C3A 0.121(7) 0.076(6) 0.142(9) 0.036(6) 0.060(7) 0.011(5)
C4A 0.146(9) 0.086(7) 0.186(12) 0.079(8) 0.067(9) 0.032(7)
C5A 0.115(7) 0.064(5) 0.128(8) 0.025(5) 0.039(6) 0.027(5)
C6A 0.077(4) 0.040(3) 0.083(5) 0.001(3) 0.026(4) 0.005(3)
C7A 0.069(4) 0.043(3) 0.071(4) -0.007(3) 0.018(3) -0.007(3)
C8A 0.061(4) 0.054(4) 0.088(5) -0.017(3) 0.016(3) 0.004(3)
C9A 0.049(3) 0.067(4) 0.059(3) -0.012(3) 0.016(3) 0.006(3)
C10A 0.041(3) 0.064(4) 0.054(3) -0.005(3) 0.007(2) 0.000(3)
C11A 0.054(4) 0.101(6) 0.090(5) -0.007(4) 0.029(4) -0.007(4)
C12A 0.051(3) 0.066(4) 0.065(4) -0.004(3) -0.011(3) 0.002(3)
C13A 0.047(3) 0.074(4) 0.046(3) 0.007(3) 0.006(2) -0.010(3)
C14A 0.049(3) 0.077(4) 0.067(4) 0.027(3) -0.006(3) -0.005(3)
C15A 0.048(3) 0.070(4) 0.072(4) 0.017(3) -0.019(3) 0.003(3)
C16A 0.067(4) 0.055(4) 0.141(8) 0.019(5) -0.017(5) 0.007(4)
C17A 0.078(5) 0.058(5) 0.171(10) 0.000(6) -0.015(6) 0.014(4)
C18A 0.066(4) 0.070(5) 0.126(7) -0.014(5) -0.012(4) 0.029(4)
C19A 0.051(3) 0.064(4) 0.079(4) -0.003(3) -0.015(3) 0.014(3)
C20A 0.040(3) 0.061(4) 0.058(3) 0.000(3) -0.013(2) 0.011(3)
C21A 0.073(5) 0.113(7) 0.128(8) -0.035(6) 0.034(5) 0.012(5)
C22A 0.054(3) 0.052(3) 0.035(3) -0.003(2) 0.002(2) 0.008(3)
C23A 0.051(3) 0.053(3) 0.040(3) -0.003(2) -0.003(2) 0.012(2)
C24A 0.068(4) 0.070(4) 0.049(3) -0.012(3) 0.007(3) 0.003(3)
C25A 0.093(5) 0.074(5) 0.053(4) -0.018(3) 0.012(3) 0.015(4)
C26A 0.099(5) 0.058(4) 0.043(3) -0.008(3) -0.009(3) 0.014(4)
C27A 0.070(4) 0.061(4) 0.053(3) -0.005(3) -0.017(3) 0.006(3)
C28A 0.058(3) 0.062(4) 0.049(3) -0.011(3) -0.004(3) 0.010(3)
C29A 0.079(5) 0.125(8) 0.087(6) -0.030(5) -0.014(4) -0.008(5)
C30A 0.050(3) 0.060(4) 0.077(4) -0.013(3) -0.004(3) -0.008(3)
C1B 0.218(14) 0.125(10) 0.151(10) -0.027(8) -0.104(10) -0.062(10)
C2B 0.049(3) 0.087(5) 0.106(6) -0.032(5) -0.022(4) 0.006(3)
C3B 0.100(6) 0.098(7) 0.118(7) -0.033(6) -0.057(6) 0.024(5)
C4B 0.123(8) 0.105(8) 0.145(9) -0.007(7) -0.076(7) 0.042(6)
C5B 0.100(6) 0.078(6) 0.138(8) -0.017(6) -0.045(6) 0.036(5)
C6B 0.051(3) 0.064(4) 0.093(5) -0.027(4) -0.018(3) 0.016(3)
C7B 0.042(3) 0.071(4) 0.076(4) -0.024(3) -0.003(3) 0.004(3)
C8B 0.060(3) 0.054(4) 0.084(5) -0.026(3) 0.004(3) 0.008(3)
C9B 0.065(3) 0.049(3) 0.063(4) -0.023(3) 0.007(3) -0.008(3)
C10B 0.059(3) 0.045(3) 0.057(3) -0.004(3) -0.001(3) -0.011(3)
C11B 0.062(3) 0.053(3) 0.064(4) 0.009(3) 0.009(3) -0.004(3)
C12B 0.089(5) 0.074(5) 0.087(5) -0.026(4) -0.012(4) -0.029(4)
C13B 0.059(3) 0.063(4) 0.047(3) -0.004(3) -0.004(3) -0.016(3)
C14B 0.064(4) 0.062(4) 0.069(4) 0.021(3) -0.020(3) -0.015(3)
C15B 0.065(4) 0.051(3) 0.070(4) 0.025(3) -0.006(3) -0.011(3)
C16B 0.059(4) 0.054(4) 0.150(8) 0.023(5) -0.004(4) 0.008(3)
C17B 0.068(5) 0.064(5) 0.166(9) 0.014(6) 0.008(5) 0.017(4)
C18B 0.094(6) 0.043(4) 0.136(8) 0.007(4) 0.023(5) 0.012(4)
C19B 0.074(4) 0.044(3) 0.071(4) 0.012(3) 0.009(3) -0.001(3)
C20B 0.064(3) 0.040(3) 0.062(4) 0.014(3) 0.008(3) -0.007(3)
C21B 0.117(7) 0.077(6) 0.121(8) -0.052(5) 0.010(6) -0.008(5)
C22B 0.062(3) 0.045(3) 0.034(3) 0.001(2) 0.002(2) 0.005(3)
C23B 0.066(3) 0.044(3) 0.034(3) -0.001(2) 0.004(2) 0.005(3)
C24B 0.070(4) 0.067(4) 0.048(3) -0.011(3) 0.009(3) 0.002(3)
C25B 0.088(5) 0.076(5) 0.049(3) -0.018(3) 0.007(3) 0.012(4)
C26B 0.079(4) 0.080(5) 0.038(3) 0.003(3) 0.012(3) 0.028(4)
C27B 0.068(4) 0.061(4) 0.054(3) 0.015(3) 0.014(3) 0.005(3)
C28B 0.071(4) 0.050(3) 0.045(3) 0.000(2) 0.007(3) 0.002(3)
C29B 0.103(6) 0.103(7) 0.090(6) -0.002(5) 0.032(5) -0.028(5)
C30B 0.053(3) 0.062(4) 0.072(4) -0.007(3) 0.013(3) -0.009(3)
C30C 0.065(4) 0.049(4) 0.074(4) 0.006(3) -0.012(3) 0.000(3)
C1C 0.204(13) 0.134(10) 0.121(9) -0.073(8) 0.021(9) -0.066(10)
C2C 0.074(4) 0.067(5) 0.092(5) -0.033(4) -0.016(4) 0.021(4)
C3C 0.085(6) 0.120(8) 0.123(8) -0.066(7) -0.002(5) 0.019(6)
C4C 0.074(5) 0.161(10) 0.145(9) -0.088(8) 0.028(6) 0.008(6)
C5C 0.050(4) 0.132(8) 0.136(8) -0.040(7) 0.002(4) 0.009(5)
C6C 0.049(3) 0.071(4) 0.088(5) -0.021(4) -0.012(3) 0.019(3)
C7C 0.056(3) 0.051(3) 0.081(4) -0.015(3) -0.019(3) 0.011(3)
C8C 0.049(3) 0.065(4) 0.090(5) -0.007(4) -0.022(3) 0.003(3)
C9C 0.059(3) 0.059(4) 0.061(4) -0.006(3) -0.019(3) -0.010(3)
C10C 0.060(3) 0.047(3) 0.053(3) -0.003(3) -0.008(3) -0.010(3)
C11C 0.100(5) 0.061(4) 0.091(5) -0.020(4) -0.018(4) -0.022(4)
C12C 0.058(3) 0.057(4) 0.071(4) 0.011(3) 0.001(3) -0.008(3)
C13C 0.077(4) 0.045(3) 0.044(3) -0.005(3) -0.002(3) -0.005(3)
C14C 0.073(4) 0.052(4) 0.073(4) -0.006(3) 0.026(3) -0.007(3)
C15C 0.062(4) 0.056(4) 0.076(4) 0.006(3) 0.029(3) -0.010(3)
C16C 0.051(4) 0.072(5) 0.138(7) 0.003(5) 0.021(4) 0.001(4)
C17C 0.050(4) 0.082(6) 0.181(10) 0.012(6) 0.007(5) 0.005(4)
C18C 0.046(3) 0.085(6) 0.135(7) 0.021(5) -0.008(4) -0.016(4)
C19C 0.053(3) 0.063(4) 0.082(4) 0.016(3) 0.005(3) -0.012(3)
C20C 0.051(3) 0.052(3) 0.054(3) 0.014(3) 0.007(2) -0.012(3)
C21C 0.089(5) 0.093(6) 0.133(8) -0.012(6) -0.047(5) -0.025(5)
C22C 0.045(3) 0.065(4) 0.037(3) -0.001(3) -0.004(2) -0.005(3)
C23C 0.041(3) 0.067(4) 0.039(3) 0.006(3) -0.001(2) -0.009(3)
C24C 0.068(4) 0.074(4) 0.048(3) -0.002(3) -0.012(3) -0.002(3)
C25C 0.067(4) 0.099(6) 0.049(4) -0.004(4) -0.018(3) -0.002(4)
C26C 0.060(4) 0.099(6) 0.039(3) 0.016(3) -0.003(3) 0.016(4)
C27C 0.060(3) 0.073(4) 0.054(3) 0.015(3) 0.003(3) -0.001(3)
C28C 0.051(3) 0.068(4) 0.046(3) 0.009(3) -0.005(2) -0.008(3)
C29C 0.125(7) 0.079(6) 0.096(6) 0.025(5) -0.017(5) -0.015(5)

loop_
_atom_type_symbol
_atom_type_description
_atom_type_scat_dispersion_real
_atom_type_scat_dispersion_imag
_atom_type_scat_source
C C 0.0033 0.0016 'International Tables Vol C Tables 4.2.6.8 and 6.1.1.4'
H H 0.0000 0.0000 'International Tables Vol C Tables 4.2.6.8 and 6.1.1.4'
N N 0.0061 0.0033 'International Tables Vol C Tables 4.2.6.8 and 6.1.1.4'
O O 0.0106 0.0060 'International Tables Vol C Tables 4.2.6.8 and 6.1.1.4'
S S 0.1246 0.1234 'International Tables Vol C Tables 4.2.6.8 and 6.1.1.4'
Co Co 0.3494 0.9721 'International Tables Vol C Tables 4.2.6.8 and 6.1.1.4'

loop_
_geom_angle_atom_site_label_1
_geom_angle_atom_site_label_2
_geom_angle_atom_site_label_3
_geom_angle
_geom_angle_site_symmetry_1
_geom_angle_site_symmetry_3
_geom_angle_publ_flag
O1A Co1A O2A 80.33(16) . . ?
O1A Co1A N1A 91.81(17) . . ?
O2A Co1A N1A 172.12(18) . . ?
O1A Co1A N2A 172.78(17) . . ?
O2A Co1A N2A 92.61(17) . . ?
N1A Co1A N2A 95.22(17) . . ?
O1A Co1A O5A 92.74(15) . . ?
O2A Co1A O5A 90.47(15) . . ?
N1A Co1A O5A 89.23(16) . . ?
N2A Co1A O5A 85.75(17) . . ?
O1A Co1A O7A 89.77(19) . . ?
O2A Co1A O7A 87.67(18) . . ?
N1A Co1A O7A 93.0(2) . . ?
N2A Co1A O7A 91.5(2) . . ?
O5A Co1A O7A 176.6(2) . . ?
O1A Co1A Co2A 42.40(11) . . ?
O2A Co1A Co2A 43.33(12) . . ?
N1A Co1A Co2A 129.19(13) . . ?
N2A Co1A Co2A 130.53(13) . . ?
O5A Co1A Co2A 75.69(10) . . ?
O7A Co1A Co2A 104.77(12) . . ?
N3A Co2A O1A 114.8(2) . . ?
N3A Co2A O6A 136.3(2) . . ?
O1A Co2A O6A 99.34(17) . . ?
N3A Co2A O2A 112.3(3) . . ?
O1A Co2A O2A 83.39(16) . . ?
O6A Co2A O2A 97.42(17) . . ?
N3A Co2A O3A 83.0(3) . . ?
O1A Co2A O3A 73.52(17) . . ?
O6A Co2A O3A 81.4(2) . . ?
O2A Co2A O3A 156.29(17) . . ?
N3A Co2A O4A 81.0(2) . . ?
O1A Co2A O4A 154.98(17) . . ?
O6A Co2A O4A 78.26(18) . . ?
O2A Co2A O4A 72.37(17) . . ?
O3A Co2A O4A 129.72(17) . . ?
N3A Co2A Co1A 139.7(2) . . ?
O1A Co2A Co1A 44.30(11) . . ?
O6A Co2A Co1A 83.89(11) . . ?
O2A Co2A Co1A 44.80(11) . . ?
O3A Co2A Co1A 111.88(13) . . ?
O4A Co2A Co1A 111.02(12) . . ?
O1B Co1B N2B 172.89(19) . . ?
O1B Co1B O2B 80.14(16) . . ?
N2B Co1B O2B 92.87(17) . . ?
O1B Co1B N1B 91.84(18) . . ?
N2B Co1B N1B 95.13(18) . . ?
O2B Co1B N1B 171.96(17) . . ?
O1B Co1B O5B 92.76(15) . . ?
N2B Co1B O5B 85.98(16) . . ?
O2B Co1B O5B 90.62(15) . . ?
N1B Co1B O5B 89.19(16) . . ?
O1B Co1B O7B 90.02(18) . . ?
N2B Co1B O7B 91.0(2) . . ?
O2B Co1B O7B 87.6(2) . . ?
N1B Co1B O7B 93.1(2) . . ?
O5B Co1B O7B 176.4(2) . . ?
O1B Co1B Co2B 42.45(12) . . ?
N2B Co1B Co2B 130.64(14) . . ?
O2B Co1B Co2B 43.13(11) . . ?
N1B Co1B Co2B 129.28(13) . . ?
O5B Co1B Co2B 75.76(11) . . ?
O7B Co1B Co2B 104.88(14) . . ?
N3B Co2B O1B 114.8(2) . . ?
N3B Co2B O6B 136.4(2) . . ?
O1B Co2B O6B 99.21(18) . . ?
N3B Co2B O2B 112.1(3) . . ?
O1B Co2B O2B 83.37(17) . . ?
O6B Co2B O2B 97.55(16) . . ?
N3B Co2B O3B 83.3(3) . . ?
O1B Co2B O3B 73.56(18) . . ?
O6B Co2B O3B 81.0(2) . . ?
O2B Co2B O3B 156.25(18) . . ?
N3B Co2B O4B 80.8(2) . . ?
O1B Co2B O4B 154.92(17) . . ?
O6B Co2B O4B 78.63(18) . . ?
O2B Co2B O4B 72.29(17) . . ?
O3B Co2B O4B 129.77(18) . . ?
N3B Co2B Co1B 139.7(2) . . ?
O1B Co2B Co1B 44.24(11) . . ?
O6B Co2B Co1B 83.81(12) . . ?
O2B Co2B Co1B 44.89(12) . . ?
O3B Co2B Co1B 111.71(14) . . ?
O4B Co2B Co1B 111.06(12) . . ?
O1C Co1C O2C 79.94(16) . . ?
O1C Co1C N1C 92.10(18) . . ?
O2C Co1C N1C 172.00(18) . . ?
O1C Co1C N2C 172.72(17) . . ?
O2C Co1C N2C 92.88(17) . . ?
N1C Co1C N2C 95.06(18) . . ?
O1C Co1C O5C 92.90(16) . . ?
O2C Co1C O5C 90.38(15) . . ?
N1C Co1C O5C 89.22(16) . . ?
N2C Co1C O5C 85.85(17) . . ?
O1C Co1C O7C 89.2(2) . . ?
O2C Co1C O7C 87.53(19) . . ?
N1C Co1C O7C 93.2(2) . . ?
N2C Co1C O7C 91.8(2) . . ?
O5C Co1C O7C 176.8(2) . . ?
O1C Co1C Co2C 42.29(11) . . ?
O2C Co1C Co2C 43.05(11) . . ?
N1C Co1C Co2C 129.31(14) . . ?
N2C Co1C Co2C 130.64(13) . . ?
O5C Co1C Co2C 75.77(11) . . ?
O7C Co1C Co2C 104.24(14) . . ?
N3C Co2C O1C 114.8(2) . . ?
N3C Co2C O6C 136.6(3) . . ?
O1C Co2C O6C 99.42(18) . . ?
N3C Co2C O2C 112.1(3) . . ?
O1C Co2C O2C 83.20(16) . . ?
O6C Co2C O2C 97.25(17) . . ?
N3C Co2C O3C 83.6(3) . . ?
O1C Co2C O3C 73.86(18) . . ?
O6C Co2C O3C 81.0(2) . . ?
O2C Co2C O3C 156.29(17) . . ?
N3C Co2C O4C 80.8(2) . . ?
O1C Co2C O4C 154.89(18) . . ?
O6C Co2C O4C 78.45(18) . . ?
O2C Co2C O4C 72.39(17) . . ?
O3C Co2C O4C 129.50(19) . . ?
N3C Co2C Co1C 139.5(2) . . ?
O1C Co2C Co1C 44.27(12) . . ?
O6C Co2C Co1C 83.80(12) . . ?
O2C Co2C Co1C 44.67(11) . . ?
O3C Co2C Co1C 111.93(13) . . ?
O4C Co2C Co1C 111.02(13) . . ?
C8A N1A C9A 111.1(4) . . ?
C8A N1A Co1A 111.3(4) . . ?
C9A N1A Co1A 114.2(4) . . ?
C8A N1A H1X 106.6 . . ?
C9A N1A H1X 106.6 . . ?
Co1A N1A H1X 106.6 . . ?
C13A N2A C14A 111.4(4) . . ?
C13A N2A Co1A 114.9(4) . . ?
C14A N2A Co1A 110.5(3) . . ?
C13A N2A H2X 106.5 . . ?
C14A N2A H2X 106.5 . . ?
Co1A N2A H2X 106.5 . . ?
C30A N3A Co2A 156.5(7) . . ?
O8A N4A O9A 120.2(8) . . ?
O8A N4A C26A 121.1(9) . . ?
O9A N4A C26A 118.6(8) . . ?
C8B N1B C9B 111.4(4) . . ?
C8B N1B Co1B 111.1(4) . . ?
C9B N1B Co1B 114.0(4) . . ?
C8B N1B H1Y 106.6 . . ?
C9B N1B H1Y 106.6 . . ?
Co1B N1B H1Y 106.6 . . ?
C13B N2B C14B 111.7(4) . . ?
C13B N2B Co1B 115.4(4) . . ?
C14B N2B Co1B 110.3(3) . . ?
C13B N2B H2Y 106.3 . . ?
C14B N2B H2Y 106.3 . . ?
Co1B N2B H2Y 106.3 . . ?
C30B N3B Co2B 157.0(7) . . ?
O8B N4B O9B 120.7(7) . . ?
O8B N4B C26B 121.7(9) . . ?
O9B N4B C26B 117.4(8) . . ?
C8C N1C C9C 111.1(4) . . ?
C8C N1C Co1C 111.2(4) . . ?
C9C N1C Co1C 114.8(4) . . ?
C8C N1C H1Z 106.4 . . ?
C9C N1C H1Z 106.4 . . ?
Co1C N1C H1Z 106.4 . . ?
C13C N2C C14C 111.6(5) . . ?
C13C N2C Co1C 115.4(4) . . ?
C14C N2C Co1C 110.4(4) . . ?
C13C N2C H2Z 106.3 . . ?
C14C N2C H2Z 106.3 . . ?
Co1C N2C H2Z 106.3 . . ?
C30C N3C Co2C 156.8(7) . . ?
O8C N4C O9C 121.9(8) . . ?
O8C N4C C26C 119.8(9) . . ?
O9C N4C C26C 118.1(9) . . ?
C7A O1A Co2A 116.9(3) . . ?
C7A O1A Co1A 118.1(4) . . ?
Co2A O1A Co1A 93.29(18) . . ?
C20A O2A Co2A 117.0(4) . . ?
C20A O2A Co1A 116.7(3) . . ?
Co2A O2A Co1A 91.88(17) . . ?
C2A O3A C1A 119.7(8) . . ?
C2A O3A Co2A 108.7(4) . . ?
C1A O3A Co2A 127.5(7) . . ?
C19A O4A C21A 118.1(6) . . ?
C19A O4A Co2A 107.9(3) . . ?
C21A O4A Co2A 123.1(6) . . ?
C22A O5A Co1A 128.3(3) . . ?
C22A O6A Co2A 122.1(3) . . ?
Co1A O7A H71 101(2) . . ?
Co1A O7A H72 106(3) . . ?
H71 O7A H72 103(4) . . ?
C7B O1B Co2B 117.0(4) . . ?
C7B O1B Co1B 118.1(4) . . ?
Co2B O1B Co1B 93.32(17) . . ?
C20B O2B Co2B 117.0(4) . . ?
C20B O2B Co1B 116.2(3) . . ?
Co2B O2B Co1B 91.98(17) . . ?
C2B O3B C1B 120.8(8) . . ?
C2B O3B Co2B 108.9(4) . . ?
C1B O3B Co2B 127.2(7) . . ?
C19B O4B C21B 117.2(6) . . ?
C19B O4B Co2B 107.9(4) . . ?
C21B O4B Co2B 123.2(5) . . ?
C22B O5B Co1B 128.3(4) . . ?
C22B O6B Co2B 122.7(4) . . ?
Co1B O7B H73 104(3) . . ?
Co1B O7B H74 106(3) . . ?
H73 O7B H74 110(5) . . ?
C7C O1C Co2C 116.3(4) . . ?
C7C O1C Co1C 117.7(4) . . ?
Co2C O1C Co1C 93.44(17) . . ?
C20C O2C Co2C 117.3(4) . . ?
C20C O2C Co1C 116.5(3) . . ?
Co2C O2C Co1C 92.28(16) . . ?
C2C O3C C1C 121.2(8) . . ?
C2C O3C Co2C 108.8(4) . . ?
C1C O3C Co2C 127.1(7) . . ?
C19C O4C C21C 118.0(6) . . ?
C19C O4C Co2C 107.7(3) . . ?
C21C O4C Co2C 123.4(5) . . ?
C22C O5C Co1C 128.6(4) . . ?
C22C O6C Co2C 123.0(4) . . ?
Co1C O7C H75 107(3) . . ?
Co1C O7C H76 104(3) . . ?
H75 O7C H76 106(4) . . ?
O3A C1A H1A 109.5 . . ?
O3A C1A H1B 109.5 . . ?
H1A C1A H1B 109.5 . . ?
O3A C1A H1C 109.5 . . ?
H1A C1A H1C 109.5 . . ?
H1B C1A H1C 109.5 . . ?
O3A C2A C7A 114.5(7) . . ?
O3A C2A C3A 124.5(7) . . ?
C7A C2A C3A 120.9(8) . . ?
C4A C3A C2A 117.4(8) . . ?
C4A C3A H3A 121.3 . . ?
C2A C3A H3A 121.3 . . ?
C3A C4A C5A 121.2(10) . . ?
C3A C4A H4A 119.4 . . ?
C5A C4A H4A 119.4 . . ?
C6A C5A C4A 120.7(8) . . ?
C6A C5A H5A 119.7 . . ?
C4A C5A H5A 119.7 . . ?
C7A C6A C5A 119.8(6) . . ?
C7A C6A C8A 119.8(6) . . ?
C5A C6A C8A 120.4(7) . . ?
O1A C7A C6A 122.4(6) . . ?
O1A C7A C2A 117.7(6) . . ?
C6A C7A C2A 119.9(7) . . ?
N1A C8A C6A 111.6(5) . . ?
N1A C8A H8A 109.3 . . ?
C6A C8A H8A 109.3 . . ?
N1A C8A H8B 109.3 . . ?
C6A C8A H8B 109.3 . . ?
H8A C8A H8B 108.0 . . ?
N1A C9A C10A 115.0(5) . . ?
N1A C9A H9A 108.5 . . ?
C10A C9A H9A 108.5 . . ?
N1A C9A H9B 108.5 . . ?
C10A C9A H9B 108.5 . . ?
H9A C9A H9B 107.5 . . ?
C13A C10A C9A 112.4(5) . . ?
C13A C10A C12A 111.6(5) . . ?
C9A C10A C12A 111.0(5) . . ?
C13A C10A C11A 106.3(5) . . ?
C9A C10A C11A 106.0(5) . . ?
C12A C10A C11A 109.2(5) . . ?
C10A C11A H11A 109.5 . . ?
C10A C11A H11B 109.5 . . ?
H11A C11A H11B 109.5 . . ?
C10A C11A H11C 109.5 . . ?
H11A C11A H11C 109.5 . . ?
H11B C11A H11C 109.5 . . ?
C10A C12A H12A 109.5 . . ?
C10A C12A H12B 109.5 . . ?
H12A C12A H12B 109.5 . . ?
C10A C12A H12C 109.5 . . ?
H12A C12A H12C 109.5 . . ?
H12B C12A H12C 109.5 . . ?
N2A C13A C10A 115.3(5) . . ?
N2A C13A H13A 108.4 . . ?
C10A C13A H13A 108.4 . . ?
N2A C13A H13B 108.4 . . ?
C10A C13A H13B 108.4 . . ?
H13A C13A H13B 107.5 . . ?
N2A C14A C15A 111.2(5) . . ?
N2A C14A H14A 109.4 . . ?
C15A C14A H14A 109.4 . . ?
N2A C14A H14B 109.4 . . ?
C15A C14A H14B 109.4 . . ?
H14A C14A H14B 108.0 . . ?
C20A C15A C16A 117.8(7) . . ?
C20A C15A C14A 120.7(6) . . ?
C16A C15A C14A 121.6(7) . . ?
C17A C16A C15A 123.3(8) . . ?
C17A C16A H16A 118.4 . . ?
C15A C16A H16A 118.4 . . ?
C16A C17A C18A 119.7(8) . . ?
C16A C17A H17A 120.2 . . ?
C18A C17A H17A 120.2 . . ?
C17A C18A C19A 119.3(8) . . ?
C17A C18A H18A 120.3 . . ?
C19A C18A H18A 120.3 . . ?
O4A C19A C18A 125.7(7) . . ?
O4A C19A C20A 114.0(6) . . ?
C18A C19A C20A 120.3(7) . . ?
O2A C20A C15A 122.2(6) . . ?
O2A C20A C19A 118.2(6) . . ?
C15A C20A C19A 119.6(6) . . ?
O4A C21A H21A 109.5 . . ?
O4A C21A H21B 109.5 . . ?
H21A C21A H21B 109.5 . . ?
O4A C21A H21C 109.5 . . ?
H21A C21A H21C 109.5 . . ?
H21B C21A H21C 109.5 . . ?
O6A C22A O5A 126.8(5) . . ?
O6A C22A C23A 116.1(5) . . ?
O5A C22A C23A 117.1(5) . . ?
C28A C23A C24A 118.9(6) . . ?
C28A C23A C22A 120.6(5) . . ?
C24A C23A C22A 120.5(5) . . ?
C25A C24A C23A 119.6(7) . . ?
C25A C24A H24A 120.2 . . ?
C23A C24A H24A 120.2 . . ?
C26A C25A C24A 119.2(6) . . ?
C26A C25A H25A 120.4 . . ?
C24A C25A H25A 120.4 . . ?
C25A C26A C27A 124.2(6) . . ?
C25A C26A N4A 115.9(7) . . ?
C27A C26A N4A 119.9(7) . . ?
C26A C27A C28A 114.5(6) . . ?
C26A C27A C29A 126.4(6) . . ?
C28A C27A C29A 119.1(6) . . ?
C23A C28A C27A 123.6(6) . . ?
C23A C28A H28 118.2 . . ?
C27A C28A H28 118.2 . . ?
C27A C29A H29A 109.5 . . ?
C27A C29A H29B 109.5 . . ?
H29A C29A H29B 109.5 . . ?
C27A C29A H29C 109.5 . . ?
H29A C29A H29C 109.5 . . ?
H29B C29A H29C 109.5 . . ?
N3A C30A S1A 179.0(7) . . ?
O3B C1B H1D 109.5 . . ?
O3B C1B H1E 109.5 . . ?
H1D C1B H1E 109.5 . . ?
O3B C1B H1F 109.5 . . ?
H1D C1B H1F 109.5 . . ?
H1E C1B H1F 109.5 . . ?
O3B C2B C3B 125.4(7) . . ?
O3B C2B C7B 113.4(7) . . ?
C3B C2B C7B 121.2(8) . . ?
C4B C3B C2B 118.5(8) . . ?
C4B C3B H3B 120.7 . . ?
C2B C3B H3B 120.7 . . ?
C5B C4B C3B 122.0(9) . . ?
C5B C4B H4B 119.0 . . ?
C3B C4B H4B 119.0 . . ?
C4B C5B C6B 120.3(9) . . ?
C4B C5B H5B 119.9 . . ?
C6B C5B H5B 119.9 . . ?
C7B C6B C5B 118.8(7) . . ?
C7B C6B C8B 120.5(7) . . ?
C5B C6B C8B 120.7(7) . . ?
O1B C7B C6B 122.3(6) . . ?
O1B C7B C2B 118.5(6) . . ?
C6B C7B C2B 119.2(7) . . ?
N1B C8B C6B 112.1(5) . . ?
N1B C8B H8C 109.2 . . ?
C6B C8B H8C 109.2 . . ?
N1B C8B H8D 109.2 . . ?
C6B C8B H8D 109.2 . . ?
H8C C8B H8D 107.9 . . ?
N1B C9B C10B 115.2(5) . . ?
N1B C9B H9C 108.5 . . ?
C10B C9B H9C 108.5 . . ?
N1B C9B H9D 108.5 . . ?
C10B C9B H9D 108.5 . . ?
H9C C9B H9D 107.5 . . ?
C13B C10B C9B 112.6(5) . . ?
C13B C10B C11B 111.6(5) . . ?
C9B C10B C11B 111.0(5) . . ?
C13B C10B C12B 106.9(5) . . ?
C9B C10B C12B 106.3(5) . . ?
C11B C10B C12B 108.1(5) . . ?
C10B C11B H11D 109.5 . . ?
C10B C11B H11E 109.5 . . ?
H11D C11B H11E 109.5 . . ?
C10B C11B H11F 109.5 . . ?
H11D C11B H11F 109.5 . . ?
H11E C11B H11F 109.5 . . ?
C10B C12B H12D 109.5 . . ?
C10B C12B H12E 109.5 . . ?
H12D C12B H12E 109.5 . . ?
C10B C12B H12F 109.5 . . ?
H12D C12B H12F 109.5 . . ?
H12E C12B H12F 109.5 . . ?
N2B C13B C10B 115.4(5) . . ?
N2B C13B H13C 108.4 . . ?
C10B C13B H13C 108.4 . . ?
N2B C13B H13D 108.4 . . ?
C10B C13B H13D 108.4 . . ?
H13C C13B H13D 107.5 . . ?
N2B C14B C15B 111.9(5) . . ?
N2B C14B H14C 109.2 . . ?
C15B C14B H14C 109.2 . . ?
N2B C14B H14D 109.2 . . ?
C15B C14B H14D 109.2 . . ?
H14C C14B H14D 107.9 . . ?
C16B C15B C20B 117.2(7) . . ?
C16B C15B C14B 123.2(6) . . ?
C20B C15B C14B 119.7(6) . . ?
C17B C16B C15B 123.9(8) . . ?
C17B C16B H16B 118.0 . . ?
C15B C16B H16B 118.0 . . ?
C16B C17B C18B 120.0(8) . . ?
C16B C17B H17B 120.0 . . ?
C18B C17B H17B 120.0 . . ?
C17B C18B C19B 118.9(8) . . ?
C17B C18B H18B 120.5 . . ?
C19B C18B H18B 120.5 . . ?
C18B C19B O4B 125.7(7) . . ?
C18B C19B C20B 120.9(7) . . ?
O4B C19B C20B 113.4(6) . . ?
O2B C20B C15B 122.6(6) . . ?
O2B C20B C19B 118.3(6) . . ?
C15B C20B C19B 119.0(6) . . ?
O4B C21B H21D 109.5 . . ?
O4B C21B H21E 109.5 . . ?
H21D C21B H21E 109.5 . . ?
O4B C21B H21F 109.5 . . ?
H21D C21B H21F 109.5 . . ?
H21E C21B H21F 109.5 . . ?
O6B C22B O5B 126.2(5) . . ?
O6B C22B C23B 117.1(5) . . ?
O5B C22B C23B 116.7(5) . . ?
C28B C23B C24B 118.6(5) . . ?
C28B C23B C22B 121.5(5) . . ?
C24B C23B C22B 119.9(5) . . ?
C25B C24B C23B 120.1(6) . . ?
C25B C24B H24B 119.9 . . ?
C23B C24B H24B 119.9 . . ?
C26B C25B C24B 118.5(6) . . ?
C26B C25B H25B 120.7 . . ?
C24B C25B H25B 120.7 . . ?
C25B C26B C27B 124.0(6) . . ?
C25B C26B N4B 116.3(7) . . ?
C27B C26B N4B 119.7(7) . . ?
C28B C27B C26B 114.3(6) . . ?
C28B C27B C29B 119.6(7) . . ?
C26B C27B C29B 126.1(6) . . ?
C23B C28B C27B 124.4(6) . . ?
C23B C28B H28B 117.8 . . ?
C27B C28B H28B 117.8 . . ?
C27B C29B H29D 109.5 . . ?
C27B C29B H29E 109.5 . . ?
H29D C29B H29E 109.5 . . ?
C27B C29B H29F 109.5 . . ?
H29D C29B H29F 109.5 . . ?
H29E C29B H29F 109.5 . . ?
N3B C30B S1B 178.3(7) . . ?
N3C C30C S1C 178.5(7) . . ?
O3C C1C H1G 109.5 . . ?
O3C C1C H1H 109.5 . . ?
H1G C1C H1H 109.5 . . ?
O3C C1C H1I 109.5 . . ?
H1G C1C H1I 109.5 . . ?
H1H C1C H1I 109.5 . . ?
O3C C2C C3C 126.1(7) . . ?
O3C C2C C7C 113.4(7) . . ?
C3C C2C C7C 120.6(8) . . ?
C4C C3C C2C 119.4(8) . . ?
C4C C3C H3C 120.3 . . ?
C2C C3C H3C 120.3 . . ?
C5C C4C C3C 122.0(9) . . ?
C5C C4C H4C 119.0 . . ?
C3C C4C H4C 119.0 . . ?
C4C C5C C6C 120.2(9) . . ?
C4C C5C H5C 119.9 . . ?
C6C C5C H5C 119.9 . . ?
C7C C6C C5C 118.5(7) . . ?
C7C C6C C8C 120.4(6) . . ?
C5C C6C C8C 121.2(7) . . ?
O1C C7C C6C 121.8(6) . . ?
O1C C7C C2C 118.8(6) . . ?
C6C C7C C2C 119.4(7) . . ?
N1C C8C C6C 111.8(5) . . ?
N1C C8C H8E 109.2 . . ?
C6C C8C H8E 109.2 . . ?
N1C C8C H8F 109.2 . . ?
C6C C8C H8F 109.2 . . ?
H8E C8C H8F 107.9 . . ?
N1C C9C C10C 115.3(4) . . ?
N1C C9C H9E 108.5 . . ?
C10C C9C H9E 108.5 . . ?
N1C C9C H9F 108.5 . . ?
C10C C9C H9F 108.5 . . ?
H9E C9C H9F 107.5 . . ?
C13C C10C C9C 112.8(5) . . ?
C13C C10C C11C 107.3(5) . . ?
C9C C10C C11C 106.4(5) . . ?
C13C C10C C12C 111.4(5) . . ?
C9C C10C C12C 110.3(5) . . ?
C11C C10C C12C 108.2(6) . . ?
C10C C11C H11G 109.5 . . ?
C10C C11C H11H 109.5 . . ?
H11G C11C H11H 109.5 . . ?
C10C C11C H11I 109.5 . . ?
H11G C11C H11I 109.5 . . ?
H11H C11C H11I 109.5 . . ?
C10C C12C H12G 109.5 . . ?
C10C C12C H12H 109.5 . . ?
H12G C12C H12H 109.5 . . ?
C10C C12C H12I 109.5 . . ?
H12G C12C H12I 109.5 . . ?
H12H C12C H12I 109.5 . . ?
N2C C13C C10C 115.8(5) . . ?
N2C C13C H13E 108.3 . . ?
C10C C13C H13E 108.3 . . ?
N2C C13C H13F 108.3 . . ?
C10C C13C H13F 108.3 . . ?
H13E C13C H13F 107.4 . . ?
N2C C14C C15C 111.6(5) . . ?
N2C C14C H14E 109.3 . . ?
C15C C14C H14E 109.3 . . ?
N2C C14C H14F 109.3 . . ?
C15C C14C H14F 109.3 . . ?
H14E C14C H14F 108.0 . . ?
C20C C15C C16C 118.0(7) . . ?
C20C C15C C14C 120.3(6) . . ?
C16C C15C C14C 121.6(7) . . ?
C17C C16C C15C 122.4(8) . . ?
C17C C16C H16C 118.8 . . ?
C15C C16C H16C 118.8 . . ?
C16C C17C C18C 121.0(8) . . ?
C16C C17C H17C 119.5 . . ?
C18C C17C H17C 119.5 . . ?
C19C C18C C17C 117.9(8) . . ?
C19C C18C H18C 121.0 . . ?
C17C C18C H18C 121.0 . . ?
C18C C19C O4C 124.9(7) . . ?
C18C C19C C20C 121.0(7) . . ?
O4C C19C C20C 114.0(6) . . ?
O2C C20C C15C 122.5(6) . . ?
O2C C20C C19C 118.0(6) . . ?
C15C C20C C19C 119.5(6) . . ?
O4C C21C H21G 109.5 . . ?
O4C C21C H21H 109.5 . . ?
H21G C21C H21H 109.5 . . ?
O4C C21C H21I 109.5 . . ?
H21G C21C H21I 109.5 . . ?
H21H C21C H21I 109.5 . . ?
O6C C22C O5C 126.0(5) . . ?
O6C C22C C23C 117.5(5) . . ?
O5C C22C C23C 116.5(5) . . ?
C28C C23C C24C 119.0(6) . . ?
C28C C23C C22C 121.5(5) . . ?
C24C C23C C22C 119.5(6) . . ?
C25C C24C C23C 119.0(7) . . ?
C25C C24C H24C 120.5 . . ?
C23C C24C H24C 120.5 . . ?
C26C C25C C24C 119.7(6) . . ?
C26C C25C H25C 120.2 . . ?
C24C C25C H25C 120.2 . . ?
C25C C26C C27C 124.2(6) . . ?
C25C C26C N4C 115.6(7) . . ?
C27C C26C N4C 120.2(8) . . ?
C26C C27C C28C 114.6(7) . . ?
C26C C27C C29C 126.3(7) . . ?
C28C C27C C29C 119.1(7) . . ?
C23C C28C C27C 123.4(6) . . ?
C23C C28C H28C 118.3 . . ?
C27C C28C H28C 118.3 . . ?
C27C C29C H29G 109.5 . . ?
C27C C29C H29H 109.5 . . ?
H29G C29C H29H 109.5 . . ?
C27C C29C H29I 109.5 . . ?
H29G C29C H29I 109.5 . . ?
H29H C29C H29I 109.5 . . ?

loop_
_geom_bond_atom_site_label_1
_geom_bond_atom_site_label_2
_geom_bond_distance
_geom_bond_site_symmetry_2
_geom_bond_publ_flag
Co1A O1A 2.087(4) . ?
Co1A O2A 2.103(4) . ?
Co1A N1A 2.106(5) . ?
Co1A N2A 2.113(5) . ?
Co1A O5A 2.124(4) . ?
Co1A O7A 2.141(4) . ?
Co1A Co2A 2.9838(10) . ?
Co2A N3A 1.997(6) . ?
Co2A O1A 2.015(4) . ?
Co2A O6A 2.031(4) . ?
Co2A O2A 2.048(4) . ?
Co2A O3A 2.314(6) . ?
Co2A O4A 2.350(5) . ?
Co1B O1B 2.086(4) . ?
Co1B N2B 2.106(4) . ?
Co1B O2B 2.108(4) . ?
Co1B N1B 2.119(5) . ?
Co1B O5B 2.123(3) . ?
Co1B O7B 2.146(4) . ?
Co1B Co2B 2.9848(10) . ?
Co2B N3B 1.995(6) . ?
Co2B O1B 2.018(4) . ?
Co2B O6B 2.025(4) . ?
Co2B O2B 2.042(4) . ?
Co2B O3B 2.319(6) . ?
Co2B O4B 2.348(5) . ?
Co1C O1C 2.088(4) . ?
Co1C O2C 2.101(4) . ?
Co1C N1C 2.105(5) . ?
Co1C N2C 2.109(5) . ?
Co1C O5C 2.122(4) . ?
Co1C O7C 2.135(4) . ?
Co1C Co2C 2.9865(10) . ?
Co2C N3C 1.998(6) . ?
Co2C O1C 2.013(4) . ?
Co2C O6C 2.027(4) . ?
Co2C O2C 2.040(4) . ?
Co2C O3C 2.321(6) . ?
Co2C O4C 2.347(5) . ?
S1A C30A 1.601(6) . ?
S1B C30B 1.605(7) . ?
S1C C30C 1.602(7) . ?
N1A C8A 1.483(8) . ?
N1A C9A 1.504(7) . ?
N1A H1X 0.9800 . ?
N2A C13A 1.476(7) . ?
N2A C14A 1.492(7) . ?
N2A H2X 0.9800 . ?
N3A C30A 1.142(8) . ?
N4A O8A 1.171(11) . ?
N4A O9A 1.207(10) . ?
N4A C26A 1.473(9) . ?
N1B C8B 1.472(8) . ?
N1B C9B 1.493(7) . ?
N1B H1Y 0.9800 . ?
N2B C13B 1.474(7) . ?
N2B C14B 1.492(8) . ?
N2B H2Y 0.9800 . ?
N3B C30B 1.147(9) . ?
N4B O8B 1.165(11) . ?
N4B O9B 1.215(10) . ?
N4B C26B 1.487(8) . ?
N1C C8C 1.487(8) . ?
N1C C9C 1.492(7) . ?
N1C H1Z 0.9800 . ?
N2C C13C 1.475(7) . ?
N2C C14C 1.485(7) . ?
N2C H2Z 0.9800 . ?
N3C C30C 1.149(9) . ?
N4C O8C 1.183(12) . ?
N4C O9C 1.198(11) . ?
N4C C26C 1.504(9) . ?
O1A C7A 1.355(8) . ?
O2A C20A 1.360(8) . ?
O3A C2A 1.365(9) . ?
O3A C1A 1.423(9) . ?
O4A C19A 1.391(9) . ?
O4A C21A 1.418(9) . ?
O5A C22A 1.257(6) . ?
O6A C22A 1.252(7) . ?
O7A H71 0.88(3) . ?
O7A H72 0.85(3) . ?
O1B C7B 1.341(8) . ?
O2B C20B 1.356(7) . ?
O3B C2B 1.365(11) . ?
O3B C1B 1.384(10) . ?
O4B C19B 1.392(8) . ?
O4B C21B 1.432(9) . ?
O5B C22B 1.263(6) . ?
O6B C22B 1.255(7) . ?
O7B H73 0.85(3) . ?
O7B H74 0.84(3) . ?
O1C C7C 1.354(8) . ?
O2C C20C 1.356(7) . ?
O3C C2C 1.367(10) . ?
O3C C1C 1.372(10) . ?
O4C C19C 1.395(9) . ?
O4C C21C 1.410(9) . ?
O5C C22C 1.270(6) . ?
O6C C22C 1.251(8) . ?
O7C H75 0.85(3) . ?
O7C H76 0.86(3) . ?
C1A H1A 0.9600 . ?
C1A H1B 0.9600 . ?
C1A H1C 0.9600 . ?
C2A C7A 1.404(9) . ?
C2A C3A 1.430(13) . ?
C3A C4A 1.379(14) . ?
C3A H3A 0.9300 . ?
C4A C5A 1.404(13) . ?
C4A H4A 0.9300 . ?
C5A C6A 1.385(11) . ?
C5A H5A 0.9300 . ?
C6A C7A 1.378(9) . ?
C6A C8A 1.513(9) . ?
C8A H8A 0.9700 . ?
C8A H8B 0.9700 . ?
C9A C10A 1.526(9) . ?
C9A H9A 0.9700 . ?
C9A H9B 0.9700 . ?
C10A C13A 1.522(9) . ?
C10A C12A 1.533(8) . ?
C10A C11A 1.544(8) . ?
C11A H11A 0.9600 . ?
C11A H11B 0.9600 . ?
C11A H11C 0.9600 . ?
C12A H12A 0.9600 . ?
C12A H12B 0.9600 . ?
C12A H12C 0.9600 . ?
C13A H13A 0.9700 . ?
C13A H13B 0.9700 . ?
C14A C15A 1.505(10) . ?
C14A H14A 0.9700 . ?
C14A H14B 0.9700 . ?
C15A C20A 1.380(9) . ?
C15A C16A 1.395(11) . ?
C16A C17A 1.337(13) . ?
C16A H16A 0.9300 . ?
C17A C18A 1.376(12) . ?
C17A H17A 0.9300 . ?
C18A C19A 1.393(10) . ?
C18A H18A 0.9300 . ?
C19A C20A 1.399(9) . ?
C21A H21A 0.9600 . ?
C21A H21B 0.9600 . ?
C21A H21C 0.9600 . ?
C22A C23A 1.513(8) . ?
C23A C28A 1.372(8) . ?
C23A C24A 1.391(8) . ?
C24A C25A 1.386(10) . ?
C24A H24A 0.9300 . ?
C25A C26A 1.360(11) . ?
C25A H25A 0.9300 . ?
C26A C27A 1.390(10) . ?
C27A C28A 1.401(9) . ?
C27A C29A 1.502(11) . ?
C28A H28 0.9300 . ?
C29A H29A 0.9600 . ?
C29A H29B 0.9600 . ?
C29A H29C 0.9600 . ?
C1B H1D 0.9600 . ?
C1B H1E 0.9600 . ?
C1B H1F 0.9600 . ?
C2B C3B 1.392(13) . ?
C2B C7B 1.424(9) . ?
C3B C4B 1.377(15) . ?
C3B H3B 0.9300 . ?
C4B C5B 1.371(13) . ?
C4B H4B 0.9300 . ?
C5B C6B 1.425(12) . ?
C5B H5B 0.9300 . ?
C6B C7B 1.388(10) . ?
C6B C8B 1.498(9) . ?
C8B H8C 0.9700 . ?
C8B H8D 0.9700 . ?
C9B C10B 1.526(9) . ?
C9B H9C 0.9700 . ?
C9B H9D 0.9700 . ?
C10B C13B 1.522(9) . ?
C10B C11B 1.534(8) . ?
C10B C12B 1.541(8) . ?
C11B H11D 0.9600 . ?
C11B H11E 0.9600 . ?
C11B H11F 0.9600 . ?
C12B H12D 0.9600 . ?
C12B H12E 0.9600 . ?
C12B H12F 0.9600 . ?
C13B H13C 0.9700 . ?
C13B H13D 0.9700 . ?
C14B C15B 1.500(10) . ?
C14B H14C 0.9700 . ?
C14B H14D 0.9700 . ?
C15B C16B 1.393(10) . ?
C15B C20B 1.394(9) . ?
C16B C17B 1.325(13) . ?
C16B H16B 0.9300 . ?
C17B C18B 1.379(12) . ?
C17B H17B 0.9300 . ?
C18B C19B 1.384(10) . ?
C18B H18B 0.9300 . ?
C19B C20B 1.403(9) . ?
C21B H21D 0.9600 . ?
C21B H21E 0.9600 . ?
C21B H21F 0.9600 . ?
C22B C23B 1.508(8) . ?
C23B C28B 1.363(8) . ?
C23B C24B 1.394(8) . ?
C24B C25B 1.384(9) . ?
C24B H24B 0.9300 . ?
C25B C26B 1.365(10) . ?
C25B H25B 0.9300 . ?
C26B C27B 1.405(10) . ?
C27B C28B 1.382(8) . ?
C27B C29B 1.509(11) . ?
C28B H28B 0.9300 . ?
C29B H29D 0.9600 . ?
C29B H29E 0.9600 . ?
C29B H29F 0.9600 . ?
C1C H1G 0.9600 . ?
C1C H1H 0.9600 . ?
C1C H1I 0.9600 . ?
C2C C3C 1.372(12) . ?
C2C C7C 1.420(9) . ?
C3C C4C 1.366(14) . ?
C3C H3C 0.9300 . ?
C4C C5C 1.364(13) . ?
C4C H4C 0.9300 . ?
C5C C6C 1.415(11) . ?
C5C H5C 0.9300 . ?
C6C C7C 1.390(10) . ?
C6C C8C 1.501(9) . ?
C8C H8E 0.9700 . ?
C8C H8F 0.9700 . ?
C9C C10C 1.535(9) . ?
C9C H9E 0.9700 . ?
C9C H9F 0.9700 . ?
C10C C13C 1.514(8) . ?
C10C C11C 1.536(9) . ?
C10C C12C 1.536(9) . ?
C11C H11G 0.9600 . ?
C11C H11H 0.9600 . ?
C11C H11I 0.9600 . ?
C12C H12G 0.9600 . ?
C12C H12H 0.9600 . ?
C12C H12I 0.9600 . ?
C13C H13E 0.9700 . ?
C13C H13F 0.9700 . ?
C14C C15C 1.508(10) . ?
C14C H14E 0.9700 . ?
C14C H14F 0.9700 . ?
C15C C20C 1.383(9) . ?
C15C C16C 1.401(10) . ?
C16C C17C 1.324(13) . ?
C16C H16C 0.9300 . ?
C17C C18C 1.393(13) . ?
C17C H17C 0.9300 . ?
C18C C19C 1.387(10) . ?
C18C H18C 0.9300 . ?
C19C C20C 1.397(9) . ?
C21C H21G 0.9600 . ?
C21C H21H 0.9600 . ?
C21C H21I 0.9600 . ?
C22C C23C 1.497(8) . ?
C23C C28C 1.374(9) . ?
C23C C24C 1.402(8) . ?
C24C C25C 1.377(10) . ?
C24C H24C 0.9300 . ?
C25C C26C 1.364(11) . ?
C25C H25C 0.9300 . ?
C26C C27C 1.383(10) . ?
C27C C28C 1.399(9) . ?
C27C C29C 1.511(12) . ?
C28C H28C 0.9300 . ?
C29C H29G 0.9600 . ?
C29C H29H 0.9600 . ?
C29C H29I 0.9600 . ?
O1W O1W 1.10(3) 2_655 ?
O2W O3W 1.24(2) . ?

loop_
_geom_hbond_atom_site_label_D
_geom_hbond_atom_site_label_H
_geom_hbond_atom_site_label_A
_geom_hbond_distance_DH
_geom_hbond_distance_HA
_geom_hbond_distance_DA
_geom_hbond_angle_DHA
_geom_hbond_site_symmetry_A
_geom_hbond_publ_flag
N1A H1X O9B 0.98 2.29 3.221(9) 157.5 . yes
N2A H2X S1A 0.98 2.86 3.587(5) 132.0 3 yes
N1B H1Y O9A 0.98 2.30 3.229(10) 157.5 . yes
N2B H2Y S1B 0.98 2.86 3.590(5) 132.1 3 yes
N1C H1Z O9C 0.98 2.30 3.226(9) 157.1 2_656 yes
N2C H2Z S1C 0.98 2.86 3.589(5) 131.9 1_545 yes
C21A H21B O9B 0.96 2.48 3.193(11) 130.6 3_455 yes
C21B H21E O9A 0.96 2.46 3.183(11) 131.5 1_545 yes
C21C H21H O9C 0.96 2.48 3.181(10) 130.1 4_656 yes
O7A H72 O7A 0.85(3) 2.659(19) 3.185(9) 121(3) 2_655 yes
O7A H72 O1W 0.85(3) 2.08(4) 2.85(2) 150(3) . yes
O7A H72 O1W 0.85(3) 2.33(4) 3.17(2) 167(4) 2_655 yes
O7B H73 O2W 0.85(3) 2.38(9) 2.83(2) 114(8) . yes
O7B H74 O2C 0.84(3) 2.58(9) 3.015(8) 113(8) . yes
O7B H74 O7C 0.84(3) 2.35(3) 3.181(7) 170(4) . yes
O7C H75 N3B 0.85(3) 2.55(3) 3.112(9) 125(3) . yes
O7C H76 O3W 0.86(3) 2.26(8) 2.82(2) 122(8) . yes
N1A H1X O9B 0.98 2.29 3.221(9) 157.5 . yes
N2A H2X S1A 0.98 2.86 3.587(5) 132.0 3 yes
N1B H1Y O9A 0.98 2.30 3.229(10) 157.5 . yes
N2B H2Y S1B 0.98 2.86 3.590(5) 132.1 3 yes
N1C H1Z O9C 0.98 2.30 3.226(9) 157.1 2_656 yes
N2C H2Z S1C 0.98 2.86 3.589(5) 131.9 1_545 yes
C21A H21B O9B 0.96 2.48 3.193(11) 130.6 3_455 yes
C21B H21E O9A 0.96 2.46 3.183(11) 131.5 1_545 yes
C21C H21H O9C 0.96 2.48 3.181(10) 130.1 4_656 yes
O7A H72 O7A 0.85(3) 2.659(19) 3.185(9) 121(3) 2_655 yes
O7A H72 O1W 0.85(3) 2.08(4) 2.85(2) 150(3) . yes
O7A H72 O1W 0.85(3) 2.33(4) 3.17(2) 167(4) 2_655 yes
O7B H73 O2W 0.85(3) 2.38(9) 2.83(2) 114(8) . yes
O7B H74 O2C 0.84(3) 2.58(9) 3.015(8) 113(8) . yes
O7B H74 O7C 0.84(3) 2.35(3) 3.181(7) 170(4) . yes
O7C H75 N3B 0.85(3) 2.55(3) 3.112(9) 125(3) . yes
O7C H76 O3W 0.86(3) 2.26(8) 2.82(2) 122(8) . yes
N1A H1X O9B 0.98 2.29 3.221(9) 157.5 . yes
N2A H2X S1A 0.98 2.86 3.587(5) 132.0 3 yes
N1B H1Y O9A 0.98 2.30 3.229(10) 157.5 . yes
N2B H2Y S1B 0.98 2.86 3.590(5) 132.1 3 yes
N1C H1Z O9C 0.98 2.30 3.226(9) 157.1 2_656 yes
N2C H2Z S1C 0.98 2.86 3.589(5) 131.9 1_545 yes
C21A H21B O9B 0.96 2.48 3.193(11) 130.6 3_455 yes
C21B H21E O9A 0.96 2.46 3.183(11) 131.5 1_545 yes
C21C H21H O9C 0.96 2.48 3.181(10) 130.1 4_656 yes
O7A H72 O7A 0.85(3) 2.659(19) 3.185(9) 121(3) 2_655 yes
O7A H72 O1W 0.85(3) 2.08(4) 2.85(2) 150(3) . yes
O7A H72 O1W 0.85(3) 2.33(4) 3.17(2) 167(4) 2_655 yes
O7B H73 O2W 0.85(3) 2.38(9) 2.83(2) 114(8) . yes
O7B H74 O2C 0.84(3) 2.58(9) 3.015(8) 113(8) . yes
O7B H74 O7C 0.84(3) 2.35(3) 3.181(7) 170(4) . yes
O7C H75 N3B 0.85(3) 2.55(3) 3.112(9) 125(3) . yes
O7C H76 O3W 0.86(3) 2.26(8) 2.82(2) 122(8) . yes

loop_
_geom_torsion_atom_site_label_1
_geom_torsion_atom_site_label_2
_geom_torsion_atom_site_label_3
_geom_torsion_atom_site_label_4
_geom_torsion
_geom_torsion_site_symmetry_1
_geom_torsion_site_symmetry_2
_geom_torsion_site_symmetry_3
_geom_torsion_site_symmetry_4
_geom_torsion_publ_flag
C1A O3A C2A C7A -177.6(10) . . . . ?
Co2A O3A C2A C7A -18.9(8) . . . . ?
C1A O3A C2A C3A -1.3(15) . . . . ?
Co2A O3A C2A C3A 157.4(7) . . . . ?
O3A C2A C3A C4A 179.7(10) . . . . ?
C7A C2A C3A C4A -4.2(15) . . . . ?
C2A C3A C4A C5A 1.0(19) . . . . ?
C3A C4A C5A C6A 3.0(19) . . . . ?
C4A C5A C6A C7A -3.7(15) . . . . ?
C4A C5A C6A C8A 177.9(10) . . . . ?
Co2A O1A C7A C6A -156.2(5) . . . . ?
Co1A O1A C7A C6A -46.1(7) . . . . ?
Co2A O1A C7A C2A 24.6(7) . . . . ?
Co1A O1A C7A C2A 134.7(5) . . . . ?
C5A C6A C7A O1A -178.7(7) . . . . ?
C8A C6A C7A O1A -0.3(10) . . . . ?
C5A C6A C7A C2A 0.5(11) . . . . ?
C8A C6A C7A C2A 178.9(6) . . . . ?
O3A C2A C7A O1A -0.7(9) . . . . ?
C3A C2A C7A O1A -177.2(7) . . . . ?
O3A C2A C7A C6A 180.0(6) . . . . ?
C3A C2A C7A C6A 3.5(11) . . . . ?
C9A N1A C8A C6A 168.2(6) . . . . ?
Co1A N1A C8A C6A -63.4(7) . . . . ?
C7A C6A C8A N1A 62.8(9) . . . . ?
C5A C6A C8A N1A -118.8(8) . . . . ?
C8A N1A C9A C10A -177.3(5) . . . . ?
Co1A N1A C9A C10A 55.8(6) . . . . ?
N1A C9A C10A C13A -71.7(7) . . . . ?
N1A C9A C10A C12A 54.0(7) . . . . ?
N1A C9A C10A C11A 172.5(6) . . . . ?
C14A N2A C13A C10A 177.7(5) . . . . ?
Co1A N2A C13A C10A -55.7(6) . . . . ?
C9A C10A C13A N2A 71.7(7) . . . . ?
C12A C10A C13A N2A -53.7(7) . . . . ?
C11A C10A C13A N2A -172.7(5) . . . . ?
C13A N2A C14A C15A -168.0(5) . . . . ?
Co1A N2A C14A C15A 62.9(6) . . . . ?
N2A C14A C15A C20A -64.9(8) . . . . ?
N2A C14A C15A C16A 115.1(7) . . . . ?
C20A C15A C16A C17A 0.7(12) . . . . ?
C14A C15A C16A C17A -179.3(8) . . . . ?
C15A C16A C17A C18A 0.5(15) . . . . ?
C16A C17A C18A C19A -2.4(14) . . . . ?
C21A O4A C19A C18A -10.0(11) . . . . ?
Co2A O4A C19A C18A -155.4(6) . . . . ?
C21A O4A C19A C20A 168.4(7) . . . . ?
Co2A O4A C19A C20A 23.0(6) . . . . ?
C17A C18A C19A O4A -178.7(7) . . . . ?
C17A C18A C19A C20A 3.0(12) . . . . ?
Co2A O2A C20A C15A 153.1(4) . . . . ?
Co1A O2A C20A C15A 45.8(7) . . . . ?
Co2A O2A C20A C19A -24.9(6) . . . . ?
Co1A O2A C20A C19A -132.2(5) . . . . ?
C16A C15A C20A O2A -178.1(6) . . . . ?
C14A C15A C20A O2A 1.9(9) . . . . ?
C16A C15A C20A C19A -0.1(9) . . . . ?
C14A C15A C20A C19A 179.9(6) . . . . ?
O4A C19A C20A O2A -2.2(8) . . . . ?
C18A C19A C20A O2A 176.3(6) . . . . ?
O4A C19A C20A C15A 179.8(5) . . . . ?
C18A C19A C20A C15A -1.7(10) . . . . ?
Co2A O6A C22A O5A -22.3(8) . . . . ?
Co2A O6A C22A C23A 156.3(4) . . . . ?
Co1A O5A C22A O6A 22.7(9) . . . . ?
Co1A O5A C22A C23A -155.9(4) . . . . ?
O6A C22A C23A C28A -171.7(5) . . . . ?
O5A C22A C23A C28A 7.0(8) . . . . ?
O6A C22A C23A C24A 6.4(8) . . . . ?
O5A C22A C23A C24A -174.9(6) . . . . ?
C28A C23A C24A C25A -1.6(10) . . . . ?
C22A C23A C24A C25A -179.8(6) . . . . ?
C23A C24A C25A C26A 2.5(11) . . . . ?
C24A C25A C26A C27A -1.8(11) . . . . ?
C24A C25A C26A N4A 178.3(7) . . . . ?
O8A N4A C26A C25A -179.6(10) . . . . ?
O9A N4A C26A C25A 4.5(12) . . . . ?
O8A N4A C26A C27A 0.6(13) . . . . ?
O9A N4A C26A C27A -175.3(8) . . . . ?
C25A C26A C27A C28A 0.2(10) . . . . ?
N4A C26A C27A C28A -180.0(6) . . . . ?
C25A C26A C27A C29A 179.8(8) . . . . ?
N4A C26A C27A C29A -0.4(11) . . . . ?
C24A C23A C28A C27A -0.1(9) . . . . ?
C22A C23A C28A C27A 178.1(6) . . . . ?
C26A C27A C28A C23A 0.8(9) . . . . ?
C29A C27A C28A C23A -178.8(7) . . . . ?
C1B O3B C2B C3B -1.7(15) . . . . ?
Co2B O3B C2B C3B 159.9(8) . . . . ?
C1B O3B C2B C7B 178.5(10) . . . . ?
Co2B O3B C2B C7B -19.9(8) . . . . ?
O3B C2B C3B C4B 179.1(10) . . . . ?
C7B C2B C3B C4B -1.0(15) . . . . ?
C2B C3B C4B C5B 1.6(19) . . . . ?
C3B C4B C5B C6B -1.6(19) . . . . ?
C4B C5B C6B C7B 1.1(14) . . . . ?
C4B C5B C6B C8B 179.9(9) . . . . ?
Co2B O1B C7B C6B -156.3(5) . . . . ?
Co1B O1B C7B C6B -46.1(8) . . . . ?
Co2B O1B C7B C2B 23.4(7) . . . . ?
Co1B O1B C7B C2B 133.6(5) . . . . ?
C5B C6B C7B O1B 179.1(7) . . . . ?
C8B C6B C7B O1B 0.3(10) . . . . ?
C5B C6B C7B C2B -0.6(11) . . . . ?
C8B C6B C7B C2B -179.4(6) . . . . ?
O3B C2B C7B O1B 0.7(9) . . . . ?
C3B C2B C7B O1B -179.1(7) . . . . ?
O3B C2B C7B C6B -179.6(7) . . . . ?
C3B C2B C7B C6B 0.6(11) . . . . ?
C9B N1B C8B C6B 169.0(6) . . . . ?
Co1B N1B C8B C6B -62.6(7) . . . . ?
C7B C6B C8B N1B 62.1(9) . . . . ?
C5B C6B C8B N1B -116.7(8) . . . . ?
C8B N1B C9B C10B -177.4(6) . . . . ?
Co1B N1B C9B C10B 55.8(6) . . . . ?
N1B C9B C10B C13B -71.9(7) . . . . ?
N1B C9B C10B C11B 54.1(7) . . . . ?
N1B C9B C10B C12B 171.4(6) . . . . ?
C14B N2B C13B C10B 177.9(5) . . . . ?
Co1B N2B C13B C10B -55.0(6) . . . . ?
C9B C10B C13B N2B 71.1(7) . . . . ?
C11B C10B C13B N2B -54.6(7) . . . . ?
C12B C10B C13B N2B -172.6(5) . . . . ?
C13B N2B C14B C15B -166.9(5) . . . . ?
Co1B N2B C14B C15B 63.4(6) . . . . ?
N2B C14B C15B C16B 113.6(7) . . . . ?
N2B C14B C15B C20B -64.9(7) . . . . ?
C20B C15B C16B C17B -1.0(12) . . . . ?
C14B C15B C16B C17B -179.5(8) . . . . ?
C15B C16B C17B C18B 1.9(15) . . . . ?
C16B C17B C18B C19B -2.7(14) . . . . ?
C17B C18B C19B O4B -178.2(8) . . . . ?
C17B C18B C19B C20B 2.8(12) . . . . ?
C21B O4B C19B C18B -10.9(11) . . . . ?
Co2B O4B C19B C18B -155.3(6) . . . . ?
C21B O4B C19B C20B 168.2(7) . . . . ?
Co2B O4B C19B C20B 23.8(6) . . . . ?
Co2B O2B C20B C15B 153.3(5) . . . . ?
Co1B O2B C20B C15B 46.1(7) . . . . ?
Co2B O2B C20B C19B -25.2(6) . . . . ?
Co1B O2B C20B C19B -132.3(4) . . . . ?
C16B C15B C20B O2B -177.4(6) . . . . ?
C14B C15B C20B O2B 1.2(9) . . . . ?
C16B C15B C20B C19B 1.1(9) . . . . ?
C14B C15B C20B C19B 179.6(5) . . . . ?
C18B C19B C20B O2B 176.5(6) . . . . ?
O4B C19B C20B O2B -2.6(8) . . . . ?
C18B C19B C20B C15B -2.0(9) . . . . ?
O4B C19B C20B C15B 178.9(5) . . . . ?
Co2B O6B C22B O5B -22.2(8) . . . . ?
Co2B O6B C22B C23B 156.2(4) . . . . ?
Co1B O5B C22B O6B 22.6(8) . . . . ?
Co1B O5B C22B C23B -155.8(4) . . . . ?
O6B C22B C23B C28B -171.1(5) . . . . ?
O5B C22B C23B C28B 7.5(8) . . . . ?
O6B C22B C23B C24B 6.2(8) . . . . ?
O5B C22B C23B C24B -175.3(5) . . . . ?
C28B C23B C24B C25B -2.3(9) . . . . ?
C22B C23B C24B C25B -179.6(6) . . . . ?
C23B C24B C25B C26B 2.4(11) . . . . ?
C24B C25B C26B C27B -0.6(11) . . . . ?
C24B C25B C26B N4B 178.0(7) . . . . ?
O8B N4B C26B C25B -178.6(10) . . . . ?
O9B N4B C26B C25B 5.9(11) . . . . ?
O8B N4B C26B C27B 0.1(13) . . . . ?
O9B N4B C26B C27B -175.4(7) . . . . ?
C25B C26B C27B C28B -1.2(10) . . . . ?
N4B C26B C27B C28B -179.8(6) . . . . ?
C25B C26B C27B C29B 178.7(8) . . . . ?
N4B C26B C27B C29B 0.1(11) . . . . ?
C24B C23B C28B C27B 0.4(9) . . . . ?
C22B C23B C28B C27B 177.7(6) . . . . ?
C26B C27B C28B C23B 1.3(9) . . . . ?
C29B C27B C28B C23B -178.6(7) . . . . ?
C1C O3C C2C C3C -0.5(15) . . . . ?
Co2C O3C C2C C3C 161.4(8) . . . . ?
C1C O3C C2C C7C 178.7(10) . . . . ?
Co2C O3C C2C C7C -19.4(8) . . . . ?
O3C C2C C3C C4C 178.3(10) . . . . ?
C7C C2C C3C C4C -0.8(15) . . . . ?
C2C C3C C4C C5C 2.2(19) . . . . ?
C3C C4C C5C C6C -2.6(19) . . . . ?
C4C C5C C6C C7C 1.4(14) . . . . ?
C4C C5C C6C C8C -178.3(9) . . . . ?
Co2C O1C C7C C6C -156.5(5) . . . . ?
Co1C O1C C7C C6C -46.8(7) . . . . ?
Co2C O1C C7C C2C 24.3(7) . . . . ?
Co1C O1C C7C C2C 133.9(5) . . . . ?
C5C C6C C7C O1C -179.3(7) . . . . ?
C8C C6C C7C O1C 0.4(10) . . . . ?
C5C C6C C7C C2C -0.1(11) . . . . ?
C8C C6C C7C C2C 179.6(6) . . . . ?
O3C C2C C7C O1C -0.2(9) . . . . ?
C3C C2C C7C O1C 179.0(8) . . . . ?
O3C C2C C7C C6C -179.5(6) . . . . ?
C3C C2C C7C C6C -0.3(12) . . . . ?
C9C N1C C8C C6C 167.9(6) . . . . ?
Co1C N1C C8C C6C -63.0(7) . . . . ?
C7C C6C C8C N1C 62.3(9) . . . . ?
C5C C6C C8C N1C -118.0(8) . . . . ?
C8C N1C C9C C10C -177.7(5) . . . . ?
Co1C N1C C9C C10C 55.1(6) . . . . ?
N1C C9C C10C C13C -70.5(7) . . . . ?
N1C C9C C10C C11C 172.1(6) . . . . ?
N1C C9C C10C C12C 54.9(7) . . . . ?
C14C N2C C13C C10C 178.2(5) . . . . ?
Co1C N2C C13C C10C -54.8(6) . . . . ?
C9C C10C C13C N2C 70.2(7) . . . . ?
C11C C10C C13C N2C -172.9(5) . . . . ?
C12C C10C C13C N2C -54.5(7) . . . . ?
C13C N2C C14C C15C -167.3(5) . . . . ?
Co1C N2C C14C C15C 63.0(6) . . . . ?
N2C C14C C15C C20C -64.5(8) . . . . ?
N2C C14C C15C C16C 114.1(7) . . . . ?
C20C C15C C16C C17C -1.1(12) . . . . ?
C14C C15C C16C C17C -179.7(8) . . . . ?
C15C C16C C17C C18C 2.8(15) . . . . ?
C16C C17C C18C C19C -4.4(14) . . . . ?
C17C C18C C19C O4C -178.0(8) . . . . ?
C17C C18C C19C C20C 4.5(11) . . . . ?
C21C O4C C19C C18C -9.3(10) . . . . ?
Co2C O4C C19C C18C -154.8(6) . . . . ?
C21C O4C C19C C20C 168.4(7) . . . . ?
Co2C O4C C19C C20C 22.9(6) . . . . ?
Co2C O2C C20C C15C 153.6(5) . . . . ?
Co1C O2C C20C C15C 45.7(7) . . . . ?
Co2C O2C C20C C19C -25.0(6) . . . . ?
Co1C O2C C20C C19C -132.9(5) . . . . ?
C16C C15C C20C O2C -177.4(6) . . . . ?
C14C C15C C20C O2C 1.2(9) . . . . ?
C16C C15C C20C C19C 1.2(9) . . . . ?
C14C C15C C20C C19C 179.8(6) . . . . ?
C18C C19C C20C O2C 175.6(6) . . . . ?
O4C C19C C20C O2C -2.2(8) . . . . ?
C18C C19C C20C C15C -3.0(9) . . . . ?
O4C C19C C20C C15C 179.2(5) . . . . ?
Co2C O6C C22C O5C -20.9(8) . . . . ?
Co2C O6C C22C C23C 155.4(4) . . . . ?
Co1C O5C C22C O6C 21.1(8) . . . . ?
Co1C O5C C22C C23C -155.2(4) . . . . ?
O6C C22C C23C C28C -170.8(6) . . . . ?
O5C C22C C23C C28C 5.8(8) . . . . ?
O6C C22C C23C C24C 7.7(8) . . . . ?
O5C C22C C23C C24C -175.6(5) . . . . ?
C28C C23C C24C C25C -1.7(9) . . . . ?
C22C C23C C24C C25C 179.8(6) . . . . ?
C23C C24C C25C C26C 1.9(10) . . . . ?
C24C C25C C26C C27C -0.9(11) . . . . ?
C24C C25C C26C N4C 178.5(6) . . . . ?
O8C N4C C26C C25C 179.7(10) . . . . ?
O9C N4C C26C C25C 5.2(11) . . . . ?
O8C N4C C26C C27C -0.9(13) . . . . ?
O9C N4C C26C C27C -175.4(7) . . . . ?
C25C C26C C27C C28C -0.4(10) . . . . ?
N4C C26C C27C C28C -179.8(6) . . . . ?
C25C C26C C27C C29C 179.2(8) . . . . ?
N4C C26C C27C C29C -0.2(11) . . . . ?
C24C C23C C28C C27C 0.3(9) . . . . ?
C22C C23C C28C C27C 178.8(5) . . . . ?
C26C C27C C28C C23C 0.7(9) . . . . ?
C29C C27C C28C C23C -178.9(7) . . . . ?
